data_4134852
loop_
_publ_author_name
'Schaub, Tobias A.'
'Prantl, Ephraim A.'
'Kohn, Julia'
'Bursch, Markus'
'Marshall, Checkers R.'
'Leonhardt, Erik James'
'Lovell, Terri C.'
'Zakharov, Lev N.'
'Brozek, Carl K.'
'Waldvogel, Siegfried R.'
'Grimme, Stefan'
'Jasti, Ramesh'

_publ_section_title
;
 Exploration of the Solid-State Sorption Properties of Shape-persistent
 Macrocyclic Nanocarbons as Bulk Materials and Small Aggregates.
;
_journal_name_full 'Journal of the American Chemical Society'
_journal_paper_doi 10.1021/jacs.0c01117
_journal_year 2020
_chemical_formula_sum 'C101.83 H64.83 Cl14.48'
_chemical_formula_weight 1801.70
_space_group_crystal_system triclinic
_space_group_IT_number 2
_space_group_name_Hall '-P 1'
_space_group_name_H-M_alt 'P -1'
_atom_sites_solution_hydrogens geom
_audit_creation_method SHELXL-2014/7
_cell_angle_alpha 71.185(2)
_cell_angle_beta 88.023(2)
_cell_angle_gamma 83.811(2)
_cell_formula_units_Z 4
_cell_length_a 20.9020(8)
_cell_length_b 20.9356(8)
_cell_length_c 22.3508(8)
_cell_measurement_reflns_used 9903
_cell_measurement_temperature 173(2)
_cell_measurement_theta_max 59.73
_cell_measurement_theta_min 2.24
_cell_volume 9204.0(6)
_computing_cell_refinement 'Bruker APEX2'
_computing_data_collection 'Bruker APEX2'
_computing_data_reduction 'Bruker SAINT'
_computing_molecular_graphics 'Bruker SHELXTL'
_computing_publication_material 'Bruker SHEXTL'
_computing_structure_refinement 'SHELXL-2014/7 (Sheldrick, 2014)'
_computing_structure_solution 'SHELXS (Sheldrick, 2008)'
_diffrn_ambient_temperature 173(2)
_diffrn_measured_fraction_theta_full 0.999
_diffrn_measured_fraction_theta_max 0.999
_diffrn_measurement_device_type 'Bruker Apex II CCD'
_diffrn_measurement_method '\w and \f scans'
_diffrn_radiation_type CuK\a
_diffrn_radiation_wavelength 1.54178
_diffrn_reflns_av_R_equivalents 0.0697
_diffrn_reflns_av_unetI/netI 0.0822
_diffrn_reflns_Laue_measured_fraction_full 0.999
_diffrn_reflns_Laue_measured_fraction_max 0.999
_diffrn_reflns_limit_h_max 22
_diffrn_reflns_limit_h_min -22
_diffrn_reflns_limit_k_max 22
_diffrn_reflns_limit_k_min -18
_diffrn_reflns_limit_l_max 23
_diffrn_reflns_limit_l_min -23
_diffrn_reflns_number 98597
_diffrn_reflns_point_group_measured_fraction_full 0.999
_diffrn_reflns_point_group_measured_fraction_max 0.999
_diffrn_reflns_theta_full 54.999
_diffrn_reflns_theta_max 54.999
_diffrn_reflns_theta_min 2.088
_diffrn_source 'Incoatec I\mS'
_exptl_absorpt_coefficient_mu 4.327
_exptl_absorpt_correction_T_max 0.7528
_exptl_absorpt_correction_T_min 0.6144
_exptl_absorpt_correction_type multi-scan
_exptl_absorpt_process_details SADABS
_exptl_crystal_colour yellow
_exptl_crystal_density_diffrn 1.300
_exptl_crystal_description cut-block
_exptl_crystal_F_000 3688
_exptl_crystal_size_max 0.150
_exptl_crystal_size_mid 0.110
_exptl_crystal_size_min 0.080
_platon_squeeze_details
;
Some of solvent molecules (CHCl3, 58 electrons) are 
highly disordered and were treated by SQUEEZE' 
;
_refine_diff_density_max 1.124
_refine_diff_density_min -0.565
_refine_diff_density_rms 0.084
_refine_ls_extinction_method none
_refine_ls_goodness_of_fit_ref 1.044
_refine_ls_hydrogen_treatment constr
_refine_ls_matrix_type full
_refine_ls_number_parameters 1932
_refine_ls_number_reflns 23096
_refine_ls_number_restraints 1830
_refine_ls_restrained_S_all 1.037
_refine_ls_R_factor_all 0.1247
_refine_ls_R_factor_gt 0.1065
_refine_ls_shift/su_max 0.000
_refine_ls_shift/su_mean 0.000
_refine_ls_structure_factor_coef Fsqd
_refine_ls_weighting_details 'w=1/[\s^2^(Fo^2^)+(0.2800P)^2^] where P=(Fo^2^+2Fc^2^)/3'
_refine_ls_weighting_scheme calc
_refine_ls_wR_factor_gt 0.3295
_refine_ls_wR_factor_ref 0.3545
_reflns_Friedel_coverage 0.000
_reflns_number_gt 16670
_reflns_number_total 23096
_reflns_threshold_expression 'I > 2\s(I)'
_cod_data_source_file ja0c01117_si_002.cif
_cod_data_source_block cu_jastir141_0m_a_sqd
_cod_database_code 4134852
_shelx_shelxl_version_number 2014/7
_shelx_space_group_comment
;
The symmetry employed for this shelxl refinement is uniquely defined
by the following loop, which should always be used as a source of
symmetry information in preference to the above space-group names.
They are only intended as comments.
;
_shelx_estimated_absorpt_t_min 0.563
_shelx_estimated_absorpt_t_max 0.723
_platon_squeeze_void_probe_radius 1.20

loop_
_space_group_symop_operation_xyz
'x, y, z'
'-x, -y, -z'

loop_
_atom_site_label
_atom_site_type_symbol
_atom_site_fract_x
_atom_site_fract_y
_atom_site_fract_z
_atom_site_U_iso_or_equiv
_atom_site_adp_type
_atom_site_occupancy
_atom_site_site_symmetry_order
_atom_site_calc_flag
_atom_site_refinement_flags_posn
_atom_site_refinement_flags_adp
_atom_site_refinement_flags_occupancy
_atom_site_disorder_assembly
_atom_site_disorder_group
C1 C 0.4313(2) 0.6441(2) 0.0642(2) 0.0529(10) Uani 1 1 d . U . . .
C2 C 0.3753(2) 0.6091(2) 0.0512(2) 0.0513(9) Uani 1 1 d . U . . .
C3 C 0.3186(2) 0.5987(2) 0.0832(2) 0.0546(10) Uani 1 1 d . U . . .
H3A H 0.3086 0.6178 0.1160 0.065 Uiso 1 1 calc R U . . .
C4 C 0.2745(2) 0.5599(2) 0.0677(2) 0.0528(10) Uani 1 1 d . U . . .
C5 C 0.2908(3) 0.5351(3) 0.0171(2) 0.0628(11) Uani 1 1 d . U . . .
H5A H 0.2609 0.5112 0.0041 0.075 Uiso 1 1 calc R U . . .
C6 C 0.3481(3) 0.5442(3) -0.0140(2) 0.0655(12) Uani 1 1 d . U . . .
H6A H 0.3579 0.5258 -0.0473 0.079 Uiso 1 1 calc R U . . .
C7 C 0.3923(2) 0.5809(2) 0.0033(2) 0.0582(10) Uani 1 1 d . U . . .
C8 C 0.4579(2) 0.5940(2) -0.0178(2) 0.0573(10) Uani 1 1 d . U . . .
C9 C 0.4823(2) 0.6300(2) 0.01816(19) 0.0529(10) Uani 1 1 d . U . . .
C10 C 0.5428(2) 0.6505(2) 0.0077(2) 0.0565(10) Uani 1 1 d . U . . .
H10B H 0.5584 0.6744 0.0328 0.068 Uiso 1 1 calc R U . . .
C11 C 0.5823(2) 0.6363(2) -0.0401(2) 0.0586(11) Uani 1 1 d . U . . .
C12 C 0.5571(3) 0.5988(3) -0.0742(2) 0.0706(13) Uani 1 1 d . U . . .
H12B H 0.5829 0.5875 -0.1059 0.085 Uiso 1 1 calc R U . . .
C13 C 0.4964(3) 0.5779(3) -0.0634(2) 0.0716(13) Uani 1 1 d . U . . .
H13B H 0.4810 0.5523 -0.0872 0.086 Uiso 1 1 calc R U . . .
C14 C 0.6448(3) 0.6642(2) -0.0565(2) 0.0620(11) Uani 1 1 d . U . . .
C15 C 0.6567(3) 0.7230(3) -0.0435(2) 0.0707(13) Uani 1 1 d . U . . .
H15B H 0.6276 0.7400 -0.0173 0.085 Uiso 1 1 calc R U . . .
C16 C 0.7091(3) 0.7562(3) -0.0675(3) 0.0697(13) Uani 1 1 d . U . . .
H16B H 0.7160 0.7953 -0.0569 0.084 Uiso 1 1 calc R U . . .
C17 C 0.7529(2) 0.7348(3) -0.1071(2) 0.0628(11) Uani 1 1 d . U . . .
C18 C 0.7454(3) 0.6724(2) -0.1148(3) 0.0708(13) Uani 1 1 d . U . . .
H18B H 0.7772 0.6528 -0.1368 0.085 Uiso 1 1 calc R U . . .
C19 C 0.6920(3) 0.6393(3) -0.0905(3) 0.0719(13) Uani 1 1 d . U . . .
H19B H 0.6875 0.5976 -0.0975 0.086 Uiso 1 1 calc R U . . .
C20 C 0.7960(2) 0.7834(2) -0.1485(2) 0.0631(11) Uani 1 1 d . U . . .
C21 C 0.8128(2) 0.8384(3) -0.1326(2) 0.0632(11) Uani 1 1 d . U . . .
H21B H 0.8124 0.8364 -0.0896 0.076 Uiso 1 1 calc R U . . .
C22 C 0.8300(2) 0.8957(3) -0.1787(2) 0.0646(12) Uani 1 1 d . U . . .
H22B H 0.8398 0.9333 -0.1670 0.078 Uiso 1 1 calc R U . . .
C23 C 0.8335(2) 0.8995(3) -0.2422(2) 0.0640(11) Uani 1 1 d . U . . .
C24 C 0.8269(3) 0.8391(3) -0.2552(3) 0.0666(12) Uani 1 1 d . U . . .
H24B H 0.8348 0.8375 -0.2968 0.080 Uiso 1 1 calc R U . . .
C25 C 0.8093(2) 0.7826(3) -0.2093(3) 0.0632(11) Uani 1 1 d . U . . .
H25B H 0.8062 0.7423 -0.2194 0.076 Uiso 1 1 calc R U . . .
C26 C 0.8257(3) 0.9664(3) -0.2926(3) 0.0669(12) Uani 1 1 d . U . . .
C27 C 0.8394(3) 1.0263(3) -0.2826(3) 0.0689(12) Uani 1 1 d . U . . .
H27B H 0.8712 1.0244 -0.2525 0.083 Uiso 1 1 calc R U . . .
C28 C 0.8070(3) 1.0886(3) -0.3164(3) 0.0726(13) Uani 1 1 d . U . . .
H28B H 0.8168 1.1286 -0.3089 0.087 Uiso 1 1 calc R U . . .
C29 C 0.7607(3) 1.0930(3) -0.3607(2) 0.0717(13) Uani 1 1 d . U . . .
C30 C 0.7580(3) 1.0355(3) -0.3789(3) 0.0788(14) Uani 1 1 d . U . . .
H30B H 0.7338 1.0393 -0.4152 0.095 Uiso 1 1 calc R U . . .
C31 C 0.7894(3) 0.9738(3) -0.3458(3) 0.0786(14) Uani 1 1 d . U . . .
H31B H 0.7862 0.9357 -0.3595 0.094 Uiso 1 1 calc R U . . .
C32 C 0.7028(3) 1.1426(3) -0.3714(2) 0.0713(12) Uani 1 1 d . U . . .
C33 C 0.6553(3) 1.1470(3) -0.4151(3) 0.0789(14) Uani 1 1 d . U . . .
H33B H 0.6672 1.1409 -0.4544 0.095 Uiso 1 1 calc R U . . .
C34 C 0.5910(3) 1.1602(3) -0.4022(3) 0.0814(15) Uani 1 1 d . U . . .
H34B H 0.5595 1.1629 -0.4329 0.098 Uiso 1 1 calc R U . . .
C35 C 0.5714(3) 1.1695(3) -0.3455(3) 0.0705(12) Uani 1 1 d . U . . .
C36 C 0.6193(3) 1.1825(3) -0.3099(3) 0.0749(13) Uani 1 1 d . U . . .
H36B H 0.6073 1.2005 -0.2767 0.090 Uiso 1 1 calc R U . . .
C37 C 0.6838(3) 1.1696(3) -0.3222(3) 0.0725(13) Uani 1 1 d . U . . .
H37B H 0.7156 1.1788 -0.2975 0.087 Uiso 1 1 calc R U . . .
C38 C 0.5099(3) 1.1487(2) -0.3137(2) 0.0663(12) Uani 1 1 d . U . . .
C39 C 0.4796(3) 1.1002(3) -0.3299(3) 0.0745(13) Uani 1 1 d . U . . .
H39B H 0.4872 1.0951 -0.3704 0.089 Uiso 1 1 calc R U . . .
C40 C 0.4388(3) 1.0594(3) -0.2879(3) 0.0763(14) Uani 1 1 d . U . . .
H40B H 0.4180 1.0276 -0.3003 0.092 Uiso 1 1 calc R U . . .
C41 C 0.4278(3) 1.0645(2) -0.2281(3) 0.0689(12) Uani 1 1 d . U . . .
C42 C 0.4508(3) 1.1185(3) -0.2161(3) 0.0716(13) Uani 1 1 d . U . . .
H42B H 0.4397 1.1269 -0.1775 0.086 Uiso 1 1 calc R U . . .
C43 C 0.4894(3) 1.1603(3) -0.2588(3) 0.0705(13) Uani 1 1 d . U . . .
H43B H 0.5023 1.1985 -0.2500 0.085 Uiso 1 1 calc R U . . .
C44 C 0.4035(3) 1.0079(3) -0.1756(3) 0.0745(13) Uani 1 1 d . U . . .
C45 C 0.4221(4) 0.9401(3) -0.1744(3) 0.0845(17) Uani 1 1 d . U . . .
H45B H 0.4386 0.9317 -0.2117 0.101 Uiso 1 1 calc R U . . .
C46 C 0.4165(3) 0.8867(3) -0.1203(3) 0.0789(15) Uani 1 1 d . U . . .
H46B H 0.4303 0.8420 -0.1205 0.095 Uiso 1 1 calc R U . . .
C47 C 0.3912(3) 0.8961(3) -0.0654(3) 0.0676(12) Uani 1 1 d . U . . .
C48 C 0.3666(3) 0.9609(3) -0.0690(3) 0.0733(14) Uani 1 1 d . U . . .
H48B H 0.3446 0.9684 -0.0336 0.088 Uiso 1 1 calc R U . . .
C49 C 0.3731(3) 1.0154(3) -0.1233(3) 0.0740(13) Uani 1 1 d . U . . .
H49B H 0.3557 1.0594 -0.1239 0.089 Uiso 1 1 calc R U . . .
C50 C 0.3988(2) 0.8395(2) -0.0041(3) 0.0640(11) Uani 1 1 d . U . . .
C51 C 0.4024(2) 0.7710(2) -0.0023(2) 0.0617(11) Uani 1 1 d . U . . .
H51B H 0.3936 0.7602 -0.0391 0.074 Uiso 1 1 calc R U . . .
C52 C 0.4188(2) 0.7201(2) 0.0536(2) 0.0520(10) Uani 1 1 d . U . . .
C53 C 0.4325(2) 0.7345(2) 0.1084(2) 0.0541(10) Uani 1 1 d . U . . .
C54 C 0.4280(3) 0.8018(2) 0.1073(2) 0.0627(11) Uani 1 1 d . U . . .
H54B H 0.4364 0.8127 0.1442 0.075 Uiso 1 1 calc R U . . .
C55 C 0.4107(3) 0.8527(2) 0.0508(3) 0.0677(12) Uani 1 1 d . U . . .
H55B H 0.4070 0.8985 0.0501 0.081 Uiso 1 1 calc R U . . .
C56 C 0.4515(2) 0.6706(2) 0.1585(2) 0.0529(10) Uani 1 1 d . U . . .
C57 C 0.4513(2) 0.6171(2) 0.13418(19) 0.0498(9) Uani 1 1 d . U . . .
C58 C 0.4656(2) 0.5515(2) 0.1716(2) 0.0572(11) Uani 1 1 d . U . . .
H58B H 0.4647 0.5156 0.1545 0.069 Uiso 1 1 calc R U . . .
C59 C 0.4817(3) 0.5372(3) 0.2356(2) 0.0630(11) Uani 1 1 d . U . . .
C60 C 0.4824(3) 0.5907(3) 0.2587(2) 0.0681(12) Uani 1 1 d . U . . .
H60B H 0.4940 0.5815 0.3016 0.082 Uiso 1 1 calc R U . . .
C61 C 0.4669(2) 0.6564(3) 0.2220(2) 0.0606(11) Uani 1 1 d . U . . .
H61B H 0.4667 0.6922 0.2396 0.073 Uiso 1 1 calc R U . . .
C62 C 0.4944(3) 0.4660(3) 0.2781(2) 0.0784(15) Uani 1 1 d . U . . .
C63 C 0.4952(4) 0.4112(3) 0.2611(3) 0.0854(17) Uani 1 1 d . U . . .
H63B H 0.4910 0.4171 0.2174 0.102 Uiso 1 1 calc R U . . .
C64 C 0.5017(4) 0.3448(3) 0.3033(3) 0.0943(19) Uani 1 1 d . U . . .
H64B H 0.5030 0.3081 0.2869 0.113 Uiso 1 1 calc R U . . .
C65 C 0.5062(5) 0.3320(4) 0.3632(3) 0.117(3) Uani 1 1 d . U . . .
C66 C 0.5367(5) 0.3864(4) 0.3774(4) 0.125(3) Uani 1 1 d . U . . .
H66B H 0.5596 0.3765 0.4159 0.150 Uiso 1 1 calc R U . . .
C67 C 0.5320(5) 0.4497(5) 0.3358(4) 0.121(3) Uani 1 1 d . U . . .
H67B H 0.5532 0.4839 0.3440 0.145 Uiso 1 1 calc R U . . .
C68 C 0.4927(5) 0.2677(4) 0.4115(3) 0.121(3) Uani 1 1 d . U . . .
C69 C 0.4892(8) 0.2099(4) 0.3955(5) 0.170(5) Uani 1 1 d . U . . .
H69B H 0.5109 0.2059 0.3587 0.204 Uiso 1 1 calc R U . . .
C70 C 0.4545(7) 0.1567(4) 0.4320(5) 0.167(5) Uani 1 1 d . U . . .
H70B H 0.4528 0.1172 0.4202 0.200 Uiso 1 1 calc R U . . .
C71 C 0.4226(4) 0.1634(3) 0.4863(3) 0.0943(17) Uani 1 1 d . U . . .
C72 C 0.4361(3) 0.2136(4) 0.5069(3) 0.0936(17) Uani 1 1 d . U . . .
H72B H 0.4213 0.2144 0.5473 0.112 Uiso 1 1 calc R U . . .
C73 C 0.4714(3) 0.2645(4) 0.4701(3) 0.0952(18) Uani 1 1 d . U . . .
H73B H 0.4812 0.2987 0.4869 0.114 Uiso 1 1 calc R U . . .
C74 C 0.3645(4) 0.1281(3) 0.5079(3) 0.0930(16) Uani 1 1 d . U . . .
C75 C 0.3295(5) 0.1075(4) 0.4677(4) 0.117(2) Uani 1 1 d . U . . .
H75B H 0.3515 0.0945 0.4349 0.140 Uiso 1 1 calc R U . . .
C76 C 0.2635(5) 0.1048(4) 0.4730(4) 0.114(2) Uani 1 1 d . U . . .
H76B H 0.2423 0.0873 0.4457 0.137 Uiso 1 1 calc R U . . .
C77 C 0.2275(4) 0.1273(4) 0.5174(3) 0.0994(18) Uani 1 1 d . U . . .
C78 C 0.2644(4) 0.1362(3) 0.5657(3) 0.0844(15) Uani 1 1 d . U . . .
H78B H 0.2433 0.1429 0.6019 0.101 Uiso 1 1 calc R U . . .
C79 C 0.3298(4) 0.1353(3) 0.5609(3) 0.0891(16) Uani 1 1 d . U . . .
H79B H 0.3530 0.1398 0.5949 0.107 Uiso 1 1 calc R U . . .
C80 C 0.1632(4) 0.1633(3) 0.4990(3) 0.0858(15) Uani 1 1 d . U . . .
C81 C 0.1479(3) 0.2257(4) 0.5078(3) 0.0857(15) Uani 1 1 d . U . . .
H81B H 0.1660 0.2336 0.5429 0.103 Uiso 1 1 calc R U . . .
C82 C 0.1082(3) 0.2759(3) 0.4686(3) 0.0829(15) Uani 1 1 d . U . . .
H82B H 0.0998 0.3181 0.4762 0.099 Uiso 1 1 calc R U . . .
C83 C 0.0801(3) 0.2667(3) 0.4179(3) 0.0756(13) Uani 1 1 d . U . . .
C84 C 0.0831(3) 0.1997(3) 0.4163(3) 0.0826(15) Uani 1 1 d . U . . .
H84B H 0.0568 0.1894 0.3875 0.099 Uiso 1 1 calc R U . . .
C85 C 0.1235(4) 0.1496(3) 0.4559(3) 0.0926(18) Uani 1 1 d . U . . .
H85B H 0.1248 0.1047 0.4544 0.111 Uiso 1 1 calc R U . . .
C86 C 0.0635(3) 0.3262(3) 0.3593(3) 0.0761(13) Uani 1 1 d . U . . .
C87 C 0.0628(4) 0.3929(3) 0.3589(3) 0.0903(18) Uani 1 1 d . U . . .
H87B H 0.0545 0.4032 0.3970 0.108 Uiso 1 1 calc R U . . .
C88 C 0.0739(3) 0.4439(3) 0.3043(3) 0.0901(17) Uani 1 1 d . U . . .
H88B H 0.0731 0.4889 0.3054 0.108 Uiso 1 1 calc R U . . .
C89 C 0.0862(3) 0.4318(3) 0.2479(3) 0.0708(13) Uani 1 1 d . U . . .
C90 C 0.0745(3) 0.3692(3) 0.2453(3) 0.0888(17) Uani 1 1 d . U . . .
H90B H 0.0736 0.3619 0.2055 0.107 Uiso 1 1 calc R U . . .
C91 C 0.0638(3) 0.3159(3) 0.3008(3) 0.0866(17) Uani 1 1 d . U . . .
H91B H 0.0568 0.2728 0.2984 0.104 Uiso 1 1 calc R U . . .
C92 C 0.1233(2) 0.4762(2) 0.1957(3) 0.0636(11) Uani 1 1 d . U . . .
C93 C 0.1645(3) 0.5176(3) 0.2094(2) 0.0647(12) Uani 1 1 d . U . . .
H93B H 0.1608 0.5259 0.2488 0.078 Uiso 1 1 calc R U . . .
C94 C 0.2107(2) 0.5467(2) 0.1669(2) 0.0605(11) Uani 1 1 d . U . . .
H94B H 0.2388 0.5736 0.1784 0.073 Uiso 1 1 calc R U . . .
C95 C 0.2178(2) 0.5385(2) 0.1085(2) 0.0545(10) Uani 1 1 d . U . . .
C96 C 0.1721(2) 0.5023(2) 0.0920(2) 0.0609(11) Uani 1 1 d . U . . .
H96B H 0.1733 0.4981 0.0509 0.073 Uiso 1 1 calc R U . . .
C97 C 0.1262(2) 0.4731(2) 0.1337(2) 0.0630(11) Uani 1 1 d . U . . .
H97B H 0.0955 0.4501 0.1205 0.076 Uiso 1 1 calc R U . . .
C1' C 0.8622(2) 0.2989(2) 0.71272(19) 0.0494(9) Uani 1 1 d . U . . .
C2' C 0.9203(2) 0.30753(19) 0.74767(19) 0.0474(9) Uani 1 1 d . U . . .
C3' C 0.9214(2) 0.3188(2) 0.8047(2) 0.0525(10) Uani 1 1 d . U . . .
H3'A H 0.8823 0.3253 0.8259 0.063 Uiso 1 1 calc R U . . .
C4' C 0.9810(2) 0.3208(2) 0.8317(2) 0.0549(10) Uani 1 1 d . U . . .
C5' C 1.0377(2) 0.3136(2) 0.7970(2) 0.0594(11) Uani 1 1 d . U . . .
H5'A H 1.0780 0.3183 0.8127 0.071 Uiso 1 1 calc R U . . .
C6' C 1.0358(2) 0.2999(2) 0.7405(2) 0.0607(11) Uani 1 1 d . U . . .
H6'A H 1.0744 0.2938 0.7185 0.073 Uiso 1 1 calc R U . . .
C7' C 0.9767(2) 0.2950(2) 0.7162(2) 0.0519(10) Uani 1 1 d . U . . .
C8' C 0.9598(2) 0.2768(2) 0.6614(2) 0.0531(10) Uani 1 1 d . U . . .
C9' C 0.8934(2) 0.2789(2) 0.6582(2) 0.0501(9) Uani 1 1 d . U . . .
C10' C 0.8638(2) 0.2680(2) 0.6084(2) 0.0545(10) Uani 1 1 d . U . . .
H10A H 0.8182 0.2712 0.6061 0.065 Uiso 1 1 calc R U . . .
C11' C 0.9022(2) 0.2522(2) 0.5610(2) 0.0581(10) Uani 1 1 d . U . . .
C12' C 0.9693(3) 0.2441(3) 0.5684(2) 0.0667(12) Uani 1 1 d . U . . .
H12A H 0.9955 0.2292 0.5389 0.080 Uiso 1 1 calc R U . . .
C13' C 0.9985(2) 0.2570(3) 0.6172(2) 0.0628(11) Uani 1 1 d . U . . .
H13A H 1.0440 0.2526 0.6206 0.075 Uiso 1 1 calc R U . . .
C14' C 0.8721(2) 0.2508(3) 0.5026(2) 0.0605(11) Uani 1 1 d . U . . .
C15' C 0.8103(3) 0.2368(3) 0.4985(3) 0.0753(14) Uani 1 1 d . U . . .
H15A H 0.7872 0.2182 0.5364 0.090 Uiso 1 1 calc R U . . .
C16' C 0.7805(3) 0.2487(3) 0.4415(3) 0.0755(14) Uani 1 1 d . U . . .
H16A H 0.7367 0.2405 0.4409 0.091 Uiso 1 1 calc R U . . .
C17' C 0.8128(3) 0.2723(3) 0.3853(2) 0.0693(12) Uani 1 1 d . U . . .
C18' C 0.8771(3) 0.2813(4) 0.3877(3) 0.098(2) Uani 1 1 d . U . . .
H18A H 0.9015 0.2940 0.3498 0.118 Uiso 1 1 calc R U . . .
C19' C 0.9063(3) 0.2718(4) 0.4453(3) 0.0917(19) Uani 1 1 d . U . . .
H19A H 0.9502 0.2796 0.4461 0.110 Uiso 1 1 calc R U . . .
C20' C 0.7793(3) 0.3027(3) 0.3231(3) 0.0755(13) Uani 1 1 d . U . . .
C21' C 0.7142(3) 0.3289(4) 0.3207(3) 0.0874(16) Uani 1 1 d . U . . .
H21A H 0.6881 0.3147 0.3573 0.105 Uiso 1 1 calc R U . . .
C22' C 0.6878(3) 0.3750(4) 0.2659(3) 0.0853(16) Uani 1 1 d . U . . .
H22A H 0.6437 0.3919 0.2653 0.102 Uiso 1 1 calc R U . . .
C23' C 0.7253(3) 0.3972(3) 0.2109(3) 0.0758(13) Uani 1 1 d . U . . .
C24' C 0.7851(3) 0.3643(4) 0.2119(3) 0.0891(17) Uani 1 1 d . U . . .
H24A H 0.8096 0.3739 0.1740 0.107 Uiso 1 1 calc R U . . .
C25' C 0.8113(3) 0.3174(4) 0.2662(3) 0.0915(18) Uani 1 1 d . U . . .
H25A H 0.8528 0.2946 0.2644 0.110 Uiso 1 1 calc R U . . .
C26' C 0.7047(3) 0.4640(3) 0.1627(2) 0.0705(12) Uani 1 1 d . U . . .
C27' C 0.6423(3) 0.4964(4) 0.1631(3) 0.0816(15) Uani 1 1 d . U . . .
H27A H 0.6078 0.4698 0.1797 0.098 Uiso 1 1 calc R U . . .
C28' C 0.6306(3) 0.5650(4) 0.1402(3) 0.0823(15) Uani 1 1 d . U . . .
H28A H 0.5878 0.5856 0.1402 0.099 Uiso 1 1 calc R U . . .
C29' C 0.6800(2) 0.6056(3) 0.1168(2) 0.0702(12) Uani 1 1 d . U . . .
C30' C 0.7378(3) 0.5733(4) 0.1030(3) 0.0882(16) Uani 1 1 d . U . . .
H30A H 0.7692 0.5991 0.0772 0.106 Uiso 1 1 calc R U . . .
C31' C 0.7488(3) 0.5037(4) 0.1272(3) 0.0872(16) Uani 1 1 d . U . . .
H31A H 0.7889 0.4824 0.1187 0.105 Uiso 1 1 calc R U . . .
C32' C 0.6787(3) 0.6730(3) 0.1254(2) 0.0720(13) Uani 1 1 d . U . . .
C33' C 0.6299(3) 0.6940(4) 0.1606(3) 0.0928(18) Uani 1 1 d . U . . .
H33A H 0.5876 0.6826 0.1578 0.111 Uiso 1 1 calc R U . . .
C34' C 0.6408(3) 0.7305(4) 0.1990(3) 0.0857(16) Uani 1 1 d . U . . .
H34A H 0.6063 0.7430 0.2231 0.103 Uiso 1 1 calc R U . . .
C35' C 0.7017(3) 0.7501(3) 0.2037(2) 0.0708(13) Uani 1 1 d . U . . .
C36' C 0.7454(3) 0.7447(3) 0.1559(3) 0.0819(15) Uani 1 1 d . U . . .
H36A H 0.7837 0.7666 0.1501 0.098 Uiso 1 1 calc R U . . .
C37' C 0.7328(3) 0.7075(3) 0.1173(3) 0.0824(15) Uani 1 1 d . U . . .
H37A H 0.7622 0.7056 0.0843 0.099 Uiso 1 1 calc R U . . .
C38' C 0.7235(3) 0.7522(3) 0.2654(2) 0.0704(12) Uani 1 1 d . U . . .
C39' C 0.7864(3) 0.7285(3) 0.2837(3) 0.0770(15) Uani 1 1 d . U . . .
H39A H 0.8186 0.7304 0.2523 0.092 Uiso 1 1 calc R U . . .
C40' C 0.8033(3) 0.7019(3) 0.3473(2) 0.0762(14) Uani 1 1 d . U . . .
H40A H 0.8472 0.6876 0.3585 0.091 Uiso 1 1 calc R U . . .
C41' C 0.7577(3) 0.6959(2) 0.3946(2) 0.0683(12) Uani 1 1 d . U . . .
C42' C 0.6976(3) 0.7307(3) 0.3753(3) 0.0814(15) Uani 1 1 d . U . . .
H42A H 0.6671 0.7354 0.4065 0.098 Uiso 1 1 calc R U . . .
C43' C 0.6807(3) 0.7587(3) 0.3121(3) 0.0870(17) Uani 1 1 d . U . . .
H43A H 0.6394 0.7827 0.3008 0.104 Uiso 1 1 calc R U . . .
C44' C 0.7691(3) 0.6469(2) 0.4586(2) 0.0644(12) Uani 1 1 d . U . . .
C45' C 0.8085(3) 0.5875(3) 0.4655(2) 0.0708(13) Uani 1 1 d . U . . .
H45A H 0.8343 0.5832 0.4309 0.085 Uiso 1 1 calc R U . . .
C46' C 0.8115(3) 0.5342(3) 0.5215(3) 0.0720(13) Uani 1 1 d . U . . .
H46A H 0.8382 0.4937 0.5243 0.086 Uiso 1 1 calc R U . . .
C47' C 0.7758(2) 0.5387(2) 0.5744(2) 0.0571(10) Uani 1 1 d . U . . .
C48' C 0.7406(3) 0.6005(3) 0.5689(2) 0.0737(14) Uani 1 1 d . U . . .
H48A H 0.7187 0.6067 0.6049 0.088 Uiso 1 1 calc R U . . .
C49' C 0.7365(3) 0.6533(3) 0.5122(3) 0.0782(15) Uani 1 1 d . U . . .
H49A H 0.7111 0.6946 0.5098 0.094 Uiso 1 1 calc R U . . .
C50' C 0.7724(2) 0.4768(2) 0.6303(2) 0.0535(10) Uani 1 1 d . U . . .
C51' C 0.8225(2) 0.4251(2) 0.6452(2) 0.0513(10) Uani 1 1 d . U . . .
H51A H 0.8626 0.4319 0.6239 0.062 Uiso 1 1 calc R U . . .
C52' C 0.8144(2) 0.3637(2) 0.69089(19) 0.0494(9) Uani 1 1 d . U . . .
C53' C 0.7557(2) 0.3534(2) 0.7225(2) 0.0528(10) Uani 1 1 d . U . . .
C54' C 0.7061(2) 0.4056(2) 0.7105(2) 0.0599(11) Uani 1 1 d . U . . .
H54A H 0.6668 0.3995 0.7333 0.072 Uiso 1 1 calc R U . . .
C55' C 0.7148(2) 0.4665(2) 0.6648(2) 0.0574(11) Uani 1 1 d . U . . .
H55A H 0.6811 0.5025 0.6565 0.069 Uiso 1 1 calc R U . . .
C56' C 0.7585(2) 0.2815(2) 0.7628(2) 0.0521(10) Uani 1 1 d . U . . .
C57' C 0.8190(2) 0.2490(2) 0.75593(19) 0.0507(9) Uani 1 1 d . U . . .
C58' C 0.8348(2) 0.1814(2) 0.7888(2) 0.0531(10) Uani 1 1 d . U . . .
H58A H 0.8761 0.1598 0.7841 0.064 Uiso 1 1 calc R U . . .
C59' C 0.7884(2) 0.1444(2) 0.8299(2) 0.0598(11) Uani 1 1 d . U . . .
C60' C 0.7291(2) 0.1777(2) 0.8349(2) 0.0619(11) Uani 1 1 d . U . . .
H60A H 0.6980 0.1530 0.8622 0.074 Uiso 1 1 calc R U . . .
C61' C 0.7124(2) 0.2460(2) 0.8019(2) 0.0605(11) Uani 1 1 d . U . . .
H61A H 0.6709 0.2675 0.8061 0.073 Uiso 1 1 calc R U . . .
C62' C 0.8057(3) 0.0739(2) 0.8735(2) 0.0649(12) Uani 1 1 d . U . . .
C63' C 0.8677(3) 0.0517(3) 0.8967(2) 0.0688(12) Uani 1 1 d . U . . .
H63A H 0.9023 0.0764 0.8765 0.083 Uiso 1 1 calc R U . . .
C64' C 0.8801(3) -0.0051(3) 0.9484(3) 0.0729(13) Uani 1 1 d . U . . .
H64A H 0.9232 -0.0193 0.9626 0.088 Uiso 1 1 calc R U . . .
C65' C 0.8314(3) -0.0422(2) 0.9802(2) 0.0705(13) Uani 1 1 d . U . . .
C66' C 0.7701(3) -0.0249(3) 0.9518(3) 0.0739(13) Uani 1 1 d . U . . .
H66A H 0.7367 -0.0528 0.9692 0.089 Uiso 1 1 calc R U . . .
C67' C 0.7576(3) 0.0311(3) 0.8996(2) 0.0702(13) Uani 1 1 d . U . . .
H67A H 0.7160 0.0411 0.8809 0.084 Uiso 1 1 calc R U . . .
C68' C 0.8417(3) -0.0872(2) 1.0471(2) 0.0694(13) Uani 1 1 d . U . . .
C69' C 0.9017(4) -0.1232(3) 1.0695(3) 0.0854(16) Uani 1 1 d . U . . .
H69A H 0.9326 -0.1318 1.0401 0.102 Uiso 1 1 calc R U . . .
C70' C 0.9164(3) -0.1460(3) 1.1321(3) 0.0842(16) Uani 1 1 d . U . . .
H70A H 0.9562 -0.1723 1.1460 0.101 Uiso 1 1 calc R U . . .
C71' C 0.8737(3) -0.1311(2) 1.1761(3) 0.0724(13) Uani 1 1 d . U . . .
C72' C 0.8129(3) -0.1032(3) 1.1557(3) 0.0813(15) Uani 1 1 d . U . . .
H72A H 0.7810 -0.0988 1.1859 0.098 Uiso 1 1 calc R U . . .
C73' C 0.7965(3) -0.0808(3) 1.0912(3) 0.0753(14) Uani 1 1 d . U . . .
H73A H 0.7541 -0.0611 1.0783 0.090 Uiso 1 1 calc R U . . .
C74' C 0.8968(3) -0.1299(3) 1.2394(3) 0.0801(14) Uani 1 1 d . U . . .
C75' C 0.9619(3) -0.1193(3) 1.2450(3) 0.0880(16) Uani 1 1 d . U . . .
H75A H 0.9944 -0.1346 1.2206 0.106 Uiso 1 1 calc R U . . .
C76' C 0.9777(3) -0.0864(3) 1.2863(3) 0.0872(16) Uani 1 1 d . U . . .
H76A H 1.0215 -0.0806 1.2911 0.105 Uiso 1 1 calc R U . . .
C77' C 0.9303(3) -0.0616(3) 1.3210(3) 0.0835(15) Uani 1 1 d . U . . .
C78' C 0.8718(4) -0.0857(3) 1.3247(3) 0.0877(16) Uani 1 1 d . U . . .
H78A H 0.8416 -0.0787 1.3552 0.105 Uiso 1 1 calc R U . . .
C79' C 0.8557(4) -0.1199(3) 1.2852(3) 0.0875(16) Uani 1 1 d . U . . .
H79A H 0.8149 -0.1371 1.2898 0.105 Uiso 1 1 calc R U . . .
C80' C 0.9393(3) 0.0027(3) 1.3340(3) 0.0827(14) Uani 1 1 d . U . . .
C81' C 0.8861(3) 0.0504(4) 1.3311(3) 0.0871(15) Uani 1 1 d . U . . .
H81A H 0.8456 0.0351 1.3462 0.105 Uiso 1 1 calc R U . . .
C82' C 0.8912(3) 0.1206(3) 1.3064(3) 0.0811(14) Uani 1 1 d . U . . .
H82A H 0.8550 0.1522 1.3062 0.097 Uiso 1 1 calc R U . . .
C83' C 0.9494(3) 0.1427(3) 1.2825(2) 0.0685(12) Uani 1 1 d . U . . .
C84' C 1.0042(3) 0.0961(3) 1.3004(2) 0.0737(13) Uani 1 1 d . U . . .
H84A H 1.0455 0.1120 1.2940 0.088 Uiso 1 1 calc R U . . .
C85' C 0.9993(3) 0.0270(3) 1.3274(3) 0.0809(15) Uani 1 1 d . U . . .
H85A H 1.0369 -0.0035 1.3413 0.097 Uiso 1 1 calc R U . . .
C86' C 0.9536(3) 0.2038(3) 1.2260(2) 0.0627(11) Uani 1 1 d . U . . .
C87' C 0.9005(3) 0.2282(3) 1.1852(3) 0.0682(12) Uani 1 1 d . U . . .
H87A H 0.8588 0.2179 1.2012 0.082 Uiso 1 1 calc R U . . .
C88' C 0.9068(3) 0.2662(3) 1.1236(2) 0.0670(12) Uani 1 1 d . U . . .
H88A H 0.8697 0.2818 1.0975 0.080 Uiso 1 1 calc R U . . .
C89' C 0.9677(2) 0.2827(2) 1.0979(2) 0.0599(11) Uani 1 1 d . U . . .
C90' C 1.0198(3) 0.2658(2) 1.1399(2) 0.0624(11) Uani 1 1 d . U . . .
H90A H 1.0605 0.2808 1.1252 0.075 Uiso 1 1 calc R U . . .
C91' C 1.0123(3) 0.2275(2) 1.2027(2) 0.0643(11) Uani 1 1 d . U . . .
H91A H 1.0480 0.2171 1.2306 0.077 Uiso 1 1 calc R U . . .
C92' C 0.9768(2) 0.3047(2) 1.0280(2) 0.0585(11) Uani 1 1 d . U . . .
C93' C 0.9291(2) 0.3446(2) 0.9871(2) 0.0594(11) Uani 1 1 d . U . . .
H93A H 0.8936 0.3664 1.0032 0.071 Uiso 1 1 calc R U . . .
C94' C 0.9322(2) 0.3534(2) 0.9227(2) 0.0588(11) Uani 1 1 d . U . . .
H94A H 0.8990 0.3811 0.8956 0.071 Uiso 1 1 calc R U . . .
C95' C 0.9831(2) 0.3224(2) 0.8976(2) 0.0564(10) Uani 1 1 d . U . . .
C96' C 1.0337(2) 0.2857(2) 0.9384(2) 0.0619(11) Uani 1 1 d . U . . .
H96A H 1.0704 0.2661 0.9220 0.074 Uiso 1 1 calc R U . . .
C97' C 1.0305(2) 0.2778(2) 1.0016(2) 0.0600(11) Uani 1 1 d . U . . .
H97A H 1.0655 0.2536 1.0282 0.072 Uiso 1 1 calc R U . . .
C1S C 0.8033(10) 0.4826(8) 0.3126(6) 0.170(4) Uani 0.788(8) 1 d . U P . .
H1SA H 0.7932 0.4491 0.2918 0.204 Uiso 0.788(8) 1 calc R U P . .
C2S C 0.9416(4) 0.5375(5) 0.0724(4) 0.110(2) Uani 1 1 d . U . . .
H2SA H 0.9834 0.5576 0.0612 0.132 Uiso 1 1 calc R U . . .
C3S C 0.9384(6) 0.0799(8) 0.1175(8) 0.119(4) Uani 0.658(5) 1 d . U P . .
H3SA H 0.9207 0.1232 0.0853 0.143 Uiso 0.658(5) 1 calc R U P . .
C4S C 0.6856(7) 0.0422(8) 0.4003(9) 0.148(4) Uani 0.707(7) 1 d . U P . .
H4SA H 0.6970 -0.0038 0.4315 0.177 Uiso 0.707(7) 1 calc R U P . .
C5S C 0.5559(10) 0.9094(9) 0.9810(10) 0.126(4) Uani 0.5 1 d . U P . .
H5SA H 0.5218 0.8846 0.9706 0.151 Uiso 0.5 1 calc R U P . .
Cl1 Cl 0.7835(2) 0.44907(18) 0.39010(17) 0.1551(17) Uani 0.788(8) 1 d . U P . .
Cl2 Cl 0.8894(4) 0.4821(7) 0.3103(3) 0.319(6) Uani 0.788(8) 1 d . U P . .
Cl3 Cl 0.7560(6) 0.5564(3) 0.2757(3) 0.291(5) Uani 0.788(8) 1 d . U P . .
Cl4 Cl 0.91768(11) 0.54356(11) 0.14591(10) 0.1116(6) Uani 1 1 d . U . . .
Cl5 Cl 0.88508(10) 0.58363(13) 0.01343(10) 0.1160(7) Uani 1 1 d . U . . .
Cl6 Cl 0.95411(11) 0.45182(15) 0.07646(18) 0.1522(11) Uani 1 1 d . U . . .
Cl7 Cl 0.88230(14) 0.06059(14) 0.17555(14) 0.1013(10) Uani 0.658(5) 1 d . U P . .
Cl8 Cl 1.01311(13) 0.09338(16) 0.13834(16) 0.1068(11) Uani 0.658(5) 1 d . U P . .
Cl9 Cl 0.94433(14) 0.01728(16) 0.07991(16) 0.1084(11) Uani 0.658(5) 1 d . U P . .
Cl10 Cl 0.6044(3) 0.0620(3) 0.4073(5) 0.269(5) Uani 0.707(7) 1 d . U P . .
Cl11 Cl 0.7305(3) 0.0961(3) 0.4185(3) 0.184(2) Uani 0.707(7) 1 d . U P . .
Cl12 Cl 0.7020(2) 0.0352(2) 0.3210(2) 0.173(2) Uani 0.707(7) 1 d . U P . .
Cl13 Cl 0.5172(2) 0.9766(2) 1.0114(3) 0.1426(18) Uani 0.5 1 d . U P . .
Cl14 Cl 0.5991(3) 0.9460(4) 0.9126(3) 0.178(3) Uani 0.5 1 d . U P . .
Cl15 Cl 0.6027(3) 0.8560(2) 1.0371(3) 0.1449(18) Uani 0.5 1 d . U P . .

loop_
_atom_site_aniso_label
_atom_site_aniso_U_11
_atom_site_aniso_U_22
_atom_site_aniso_U_33
_atom_site_aniso_U_23
_atom_site_aniso_U_13
_atom_site_aniso_U_12
C1 0.063(2) 0.051(2) 0.044(2) -0.0152(17) 0.0015(17) -0.0041(18)
C2 0.055(2) 0.050(2) 0.047(2) -0.0128(17) -0.0039(17) -0.0033(17)
C3 0.060(2) 0.049(2) 0.054(2) -0.0181(18) -0.0009(19) -0.0017(18)
C4 0.061(2) 0.047(2) 0.051(2) -0.0148(17) -0.0078(18) -0.0039(18)
C5 0.069(3) 0.070(3) 0.054(2) -0.023(2) -0.004(2) -0.019(2)
C6 0.074(3) 0.080(3) 0.052(2) -0.032(2) 0.003(2) -0.017(2)
C7 0.071(3) 0.059(2) 0.046(2) -0.0190(19) -0.0012(19) -0.009(2)
C8 0.067(3) 0.053(2) 0.049(2) -0.0143(18) 0.0002(19) -0.0057(19)
C9 0.061(2) 0.051(2) 0.043(2) -0.0109(17) 0.0029(17) -0.0031(18)
C10 0.064(3) 0.053(2) 0.048(2) -0.0104(18) -0.0008(19) -0.0046(19)
C11 0.065(3) 0.055(2) 0.051(2) -0.0117(19) 0.0061(19) -0.0047(19)
C12 0.081(3) 0.074(3) 0.059(3) -0.024(2) 0.011(2) -0.007(2)
C13 0.085(3) 0.078(3) 0.058(3) -0.028(2) 0.013(2) -0.019(2)
C14 0.069(3) 0.054(2) 0.054(2) -0.0062(19) 0.005(2) -0.0017(19)
C15 0.075(3) 0.078(3) 0.061(3) -0.024(2) 0.011(2) -0.014(2)
C16 0.071(3) 0.074(3) 0.068(3) -0.026(2) 0.009(2) -0.015(2)
C17 0.061(3) 0.063(2) 0.061(3) -0.015(2) 0.006(2) -0.005(2)
C18 0.073(3) 0.055(2) 0.081(3) -0.020(2) 0.020(3) 0.001(2)
C19 0.077(3) 0.054(3) 0.079(3) -0.016(2) 0.018(3) -0.005(2)
C20 0.060(3) 0.057(2) 0.070(3) -0.019(2) 0.006(2) -0.004(2)
C21 0.058(3) 0.065(3) 0.066(3) -0.021(2) -0.003(2) -0.003(2)
C22 0.065(3) 0.062(3) 0.070(3) -0.023(2) 0.000(2) -0.009(2)
C23 0.056(3) 0.069(3) 0.069(3) -0.023(2) 0.006(2) -0.012(2)
C24 0.062(3) 0.072(3) 0.070(3) -0.028(2) 0.009(2) -0.014(2)
C25 0.057(3) 0.063(3) 0.075(3) -0.029(2) 0.008(2) -0.010(2)
C26 0.064(3) 0.069(3) 0.068(3) -0.021(2) 0.009(2) -0.014(2)
C27 0.066(3) 0.069(3) 0.073(3) -0.023(2) 0.003(2) -0.015(2)
C28 0.078(3) 0.066(3) 0.073(3) -0.017(2) 0.005(2) -0.022(2)
C29 0.081(3) 0.073(3) 0.058(3) -0.015(2) 0.009(2) -0.016(2)
C30 0.093(4) 0.088(3) 0.059(3) -0.026(2) 0.000(3) -0.014(3)
C31 0.097(4) 0.078(3) 0.064(3) -0.028(2) 0.011(3) -0.011(3)
C32 0.078(3) 0.067(3) 0.061(3) -0.007(2) 0.012(2) -0.017(2)
C33 0.081(3) 0.090(4) 0.057(3) -0.010(2) 0.006(2) -0.013(3)
C34 0.078(3) 0.095(4) 0.057(3) -0.003(2) -0.003(2) -0.012(3)
C35 0.073(3) 0.060(3) 0.064(3) -0.001(2) 0.000(2) -0.007(2)
C36 0.075(3) 0.067(3) 0.078(3) -0.016(2) 0.003(2) -0.010(2)
C37 0.071(3) 0.072(3) 0.072(3) -0.017(2) 0.003(2) -0.013(2)
C38 0.074(3) 0.053(2) 0.062(3) -0.005(2) 0.000(2) -0.005(2)
C39 0.084(3) 0.069(3) 0.064(3) -0.009(2) -0.008(2) -0.015(2)
C40 0.089(4) 0.061(3) 0.075(3) -0.014(2) -0.005(3) -0.013(2)
C41 0.068(3) 0.055(2) 0.071(3) -0.004(2) -0.004(2) 0.000(2)
C42 0.078(3) 0.061(3) 0.070(3) -0.013(2) 0.007(2) -0.007(2)
C43 0.076(3) 0.056(3) 0.074(3) -0.016(2) 0.005(2) -0.006(2)
C44 0.076(3) 0.057(3) 0.077(3) -0.003(2) 0.003(2) -0.007(2)
C45 0.123(5) 0.057(3) 0.065(3) -0.010(2) 0.010(3) -0.011(3)
C46 0.105(4) 0.059(3) 0.073(3) -0.018(2) 0.005(3) -0.019(3)
C47 0.069(3) 0.057(2) 0.071(3) -0.011(2) 0.007(2) -0.012(2)
C48 0.072(3) 0.062(3) 0.080(3) -0.015(2) 0.016(3) -0.009(2)
C49 0.068(3) 0.059(3) 0.087(3) -0.012(2) 0.012(2) -0.008(2)
C50 0.059(3) 0.057(2) 0.072(3) -0.016(2) 0.006(2) -0.007(2)
C51 0.070(3) 0.057(2) 0.058(2) -0.0157(19) 0.000(2) -0.009(2)
C52 0.054(2) 0.048(2) 0.055(2) -0.0172(17) 0.0075(18) -0.0090(17)
C53 0.049(2) 0.056(2) 0.057(2) -0.0154(18) 0.0098(18) -0.0166(18)
C54 0.070(3) 0.054(2) 0.069(3) -0.023(2) 0.010(2) -0.020(2)
C55 0.074(3) 0.049(2) 0.079(3) -0.016(2) 0.012(2) -0.018(2)
C56 0.049(2) 0.058(2) 0.055(2) -0.0209(18) 0.0074(18) -0.0126(18)
C57 0.052(2) 0.054(2) 0.043(2) -0.0134(17) 0.0024(17) -0.0100(17)
C58 0.067(3) 0.053(2) 0.050(2) -0.0160(18) 0.0056(19) -0.0061(19)
C59 0.072(3) 0.064(2) 0.049(2) -0.0126(19) 0.003(2) -0.007(2)
C60 0.075(3) 0.079(3) 0.051(2) -0.020(2) -0.002(2) -0.010(2)
C61 0.067(3) 0.068(3) 0.053(2) -0.025(2) 0.001(2) -0.016(2)
C62 0.114(4) 0.062(3) 0.049(2) -0.006(2) -0.001(3) -0.005(3)
C63 0.121(5) 0.069(3) 0.058(3) -0.012(2) 0.016(3) -0.011(3)
C64 0.132(6) 0.070(3) 0.068(3) -0.008(2) 0.020(3) -0.002(3)
C65 0.190(8) 0.077(3) 0.067(3) -0.002(3) 0.006(4) -0.002(4)
C66 0.159(7) 0.106(4) 0.092(4) -0.010(3) -0.003(4) -0.004(4)
C67 0.150(7) 0.113(5) 0.089(4) -0.017(3) -0.014(4) -0.007(4)
C68 0.190(8) 0.069(3) 0.076(3) 0.002(3) 0.030(4) 0.020(4)
C69 0.313(13) 0.073(4) 0.107(5) -0.015(4) 0.113(7) -0.024(5)
C70 0.294(12) 0.070(4) 0.122(6) -0.021(4) 0.106(7) -0.018(5)
C71 0.124(4) 0.071(3) 0.063(3) 0.004(2) 0.008(3) 0.018(3)
C72 0.089(4) 0.114(4) 0.069(3) -0.024(3) -0.002(3) 0.013(3)
C73 0.092(4) 0.108(4) 0.069(3) -0.012(3) -0.002(3) 0.013(3)
C74 0.136(4) 0.074(3) 0.057(3) -0.012(2) 0.000(3) 0.009(3)
C75 0.148(5) 0.115(5) 0.089(4) -0.047(4) -0.014(4) 0.024(4)
C76 0.162(5) 0.104(5) 0.089(4) -0.052(4) -0.024(4) 0.009(4)
C77 0.145(5) 0.085(4) 0.080(4) -0.038(3) -0.014(3) -0.021(3)
C78 0.117(4) 0.079(3) 0.062(3) -0.025(3) 0.003(3) -0.027(3)
C79 0.119(4) 0.080(4) 0.065(3) -0.018(3) 0.005(3) -0.018(3)
C80 0.119(4) 0.084(3) 0.064(3) -0.026(3) 0.012(3) -0.047(3)
C81 0.095(4) 0.102(4) 0.075(3) -0.042(3) 0.018(3) -0.038(3)
C82 0.088(4) 0.094(4) 0.083(3) -0.048(3) 0.016(3) -0.029(3)
C83 0.077(3) 0.091(3) 0.073(3) -0.038(2) 0.030(2) -0.039(3)
C84 0.103(4) 0.085(3) 0.070(3) -0.028(3) 0.010(3) -0.047(3)
C85 0.132(5) 0.077(3) 0.071(3) -0.017(3) -0.002(3) -0.043(3)
C86 0.068(3) 0.084(3) 0.087(3) -0.037(2) 0.023(2) -0.030(2)
C87 0.106(5) 0.087(3) 0.092(4) -0.046(3) 0.046(3) -0.032(3)
C88 0.101(5) 0.075(3) 0.105(4) -0.042(3) 0.041(3) -0.028(3)
C89 0.061(3) 0.072(3) 0.084(3) -0.027(2) 0.008(2) -0.019(2)
C90 0.105(5) 0.089(3) 0.081(3) -0.029(3) -0.004(3) -0.041(3)
C91 0.109(5) 0.078(3) 0.081(3) -0.027(3) -0.004(3) -0.039(3)
C92 0.058(3) 0.061(3) 0.077(3) -0.028(2) -0.001(2) -0.007(2)
C93 0.073(3) 0.063(3) 0.065(3) -0.030(2) 0.004(2) -0.014(2)
C94 0.068(3) 0.059(3) 0.059(2) -0.021(2) -0.004(2) -0.016(2)
C95 0.057(2) 0.050(2) 0.058(2) -0.0197(18) -0.0089(18) -0.0008(18)
C96 0.060(3) 0.062(3) 0.068(3) -0.032(2) -0.002(2) -0.003(2)
C97 0.058(3) 0.061(3) 0.078(3) -0.032(2) -0.001(2) -0.008(2)
C1' 0.050(2) 0.049(2) 0.045(2) -0.0096(16) 0.0022(16) -0.0086(16)
C2' 0.050(2) 0.0392(19) 0.047(2) -0.0069(16) 0.0022(16) -0.0048(16)
C3' 0.054(2) 0.049(2) 0.052(2) -0.0145(18) 0.0013(18) -0.0022(18)
C4' 0.056(2) 0.050(2) 0.054(2) -0.0108(18) -0.0007(18) -0.0039(18)
C5' 0.050(2) 0.067(3) 0.055(2) -0.012(2) -0.0009(19) -0.005(2)
C6' 0.048(2) 0.069(3) 0.055(2) -0.009(2) 0.0011(18) -0.001(2)
C7' 0.052(2) 0.048(2) 0.047(2) -0.0051(17) 0.0015(17) -0.0035(17)
C8' 0.056(2) 0.050(2) 0.044(2) -0.0051(17) 0.0032(17) 0.0002(17)
C9' 0.053(2) 0.046(2) 0.046(2) -0.0077(16) 0.0031(17) -0.0071(17)
C10' 0.056(2) 0.053(2) 0.051(2) -0.0101(18) 0.0048(18) -0.0111(18)
C11' 0.061(3) 0.058(2) 0.051(2) -0.0147(19) 0.0035(18) -0.0005(19)
C12' 0.065(3) 0.082(3) 0.052(2) -0.021(2) 0.003(2) -0.001(2)
C13' 0.055(3) 0.073(3) 0.054(2) -0.015(2) 0.0009(19) 0.007(2)
C14' 0.066(3) 0.070(3) 0.047(2) -0.023(2) 0.0015(19) -0.005(2)
C15' 0.082(3) 0.085(3) 0.060(3) -0.024(2) 0.006(2) -0.018(3)
C16' 0.076(3) 0.089(4) 0.072(3) -0.036(3) -0.002(2) -0.018(3)
C17' 0.078(3) 0.076(3) 0.062(3) -0.035(2) -0.006(2) 0.003(2)
C18' 0.078(3) 0.160(6) 0.062(3) -0.047(3) 0.003(3) -0.004(3)
C19' 0.066(3) 0.146(6) 0.065(3) -0.038(3) 0.000(2) -0.007(3)
C20' 0.084(3) 0.087(3) 0.068(3) -0.041(2) -0.007(2) -0.004(3)
C21' 0.076(3) 0.114(4) 0.069(3) -0.025(3) -0.001(3) -0.008(3)
C22' 0.064(3) 0.110(4) 0.082(3) -0.029(3) -0.010(2) -0.012(3)
C23' 0.078(3) 0.098(3) 0.063(3) -0.042(2) -0.004(2) -0.011(2)
C24' 0.090(4) 0.118(4) 0.064(3) -0.045(3) 0.003(3) 0.013(3)
C25' 0.087(4) 0.122(5) 0.070(3) -0.048(3) 0.001(3) 0.021(3)
C26' 0.063(3) 0.100(3) 0.056(3) -0.035(2) -0.003(2) -0.010(2)
C27' 0.062(3) 0.110(4) 0.073(3) -0.029(3) -0.002(2) -0.010(3)
C28' 0.061(3) 0.111(4) 0.070(3) -0.024(3) -0.009(2) 0.000(3)
C29' 0.055(3) 0.102(3) 0.055(3) -0.027(2) -0.004(2) -0.009(2)
C30' 0.069(3) 0.110(4) 0.086(4) -0.033(3) 0.010(3) -0.009(3)
C31' 0.065(3) 0.111(4) 0.090(4) -0.038(3) 0.011(3) -0.011(3)
C32' 0.065(3) 0.095(3) 0.053(3) -0.022(2) -0.011(2) 0.000(2)
C33' 0.050(3) 0.138(5) 0.107(4) -0.062(4) -0.006(3) -0.004(3)
C34' 0.061(3) 0.112(4) 0.091(4) -0.046(3) -0.006(3) 0.005(3)
C35' 0.070(3) 0.076(3) 0.059(3) -0.011(2) -0.012(2) 0.000(2)
C36' 0.081(3) 0.099(4) 0.062(3) -0.016(3) 0.004(2) -0.020(3)
C37' 0.081(3) 0.106(4) 0.058(3) -0.021(3) 0.005(2) -0.018(3)
C38' 0.083(3) 0.065(3) 0.058(2) -0.011(2) -0.009(2) -0.007(2)
C39' 0.070(3) 0.093(4) 0.056(3) -0.002(2) -0.003(2) -0.029(3)
C40' 0.076(3) 0.084(3) 0.056(3) 0.002(2) -0.011(2) -0.028(3)
C41' 0.095(3) 0.051(2) 0.056(2) -0.0115(19) -0.010(2) -0.012(2)
C42' 0.104(4) 0.073(3) 0.059(3) -0.017(2) -0.004(3) 0.014(3)
C43' 0.099(4) 0.086(4) 0.062(3) -0.015(3) -0.009(3) 0.023(3)
C44' 0.077(3) 0.057(2) 0.056(2) -0.0116(19) -0.010(2) -0.012(2)
C45' 0.072(3) 0.072(3) 0.057(3) -0.005(2) 0.006(2) -0.009(2)
C46' 0.070(3) 0.067(3) 0.065(3) -0.005(2) 0.004(2) 0.002(2)
C47' 0.065(3) 0.052(2) 0.052(2) -0.0109(18) -0.0065(19) -0.0114(19)
C48' 0.104(4) 0.059(3) 0.056(3) -0.016(2) 0.000(2) -0.006(2)
C49' 0.115(4) 0.055(3) 0.060(3) -0.015(2) 0.000(3) 0.000(3)
C50' 0.063(3) 0.052(2) 0.045(2) -0.0136(17) -0.0036(18) -0.0100(18)
C51' 0.052(2) 0.052(2) 0.047(2) -0.0105(17) 0.0015(18) -0.0098(17)
C52' 0.052(2) 0.052(2) 0.043(2) -0.0132(17) -0.0028(17) -0.0047(17)
C53' 0.052(2) 0.057(2) 0.047(2) -0.0132(17) 0.0012(17) -0.0053(17)
C54' 0.055(3) 0.065(3) 0.052(2) -0.010(2) 0.0040(19) -0.005(2)
C55' 0.057(2) 0.054(2) 0.056(2) -0.0107(19) -0.0041(19) 0.0017(18)
C56' 0.053(2) 0.055(2) 0.044(2) -0.0097(17) 0.0030(17) -0.0077(17)
C57' 0.050(2) 0.056(2) 0.044(2) -0.0121(17) 0.0003(17) -0.0090(17)
C58' 0.061(3) 0.053(2) 0.045(2) -0.0150(17) 0.0079(18) -0.0108(18)
C59' 0.069(3) 0.056(2) 0.052(2) -0.0129(19) 0.006(2) -0.0123(19)
C60' 0.065(3) 0.061(2) 0.049(2) -0.0025(19) 0.012(2) -0.013(2)
C61' 0.056(3) 0.062(2) 0.056(2) -0.009(2) 0.010(2) -0.0097(19)
C62' 0.078(3) 0.058(2) 0.053(2) -0.0104(19) 0.009(2) -0.010(2)
C63' 0.075(3) 0.061(3) 0.061(3) -0.008(2) 0.013(2) -0.007(2)
C64' 0.081(3) 0.065(3) 0.063(3) -0.010(2) 0.011(2) 0.001(2)
C65' 0.097(3) 0.050(2) 0.058(3) -0.012(2) 0.013(2) -0.006(2)
C66' 0.094(3) 0.054(3) 0.069(3) -0.010(2) 0.011(2) -0.019(2)
C67' 0.086(3) 0.060(3) 0.060(3) -0.010(2) 0.005(2) -0.015(2)
C68' 0.103(4) 0.044(2) 0.057(2) -0.0118(19) 0.011(2) -0.010(2)
C69' 0.108(4) 0.066(3) 0.070(3) -0.010(2) 0.011(3) 0.005(3)
C70' 0.101(4) 0.067(3) 0.072(3) -0.008(2) 0.011(3) 0.002(3)
C71' 0.095(3) 0.049(2) 0.067(3) -0.010(2) 0.015(2) -0.015(2)
C72' 0.094(4) 0.076(3) 0.066(3) -0.013(2) 0.019(2) -0.015(3)
C73' 0.086(3) 0.066(3) 0.065(3) -0.008(2) 0.012(2) -0.015(2)
C74' 0.107(4) 0.054(3) 0.073(3) -0.011(2) 0.009(3) -0.013(3)
C75' 0.090(4) 0.079(3) 0.087(4) -0.019(3) 0.004(3) -0.001(3)
C76' 0.085(4) 0.090(4) 0.081(3) -0.022(3) 0.004(3) -0.004(3)
C77' 0.098(4) 0.086(3) 0.057(3) -0.009(2) 0.008(3) -0.019(3)
C78' 0.103(4) 0.094(4) 0.066(3) -0.020(3) 0.018(3) -0.030(3)
C79' 0.102(4) 0.092(4) 0.068(3) -0.020(3) 0.018(3) -0.034(3)
C80' 0.095(4) 0.091(3) 0.060(3) -0.021(3) 0.009(3) -0.015(3)
C81' 0.084(4) 0.111(4) 0.068(3) -0.027(3) 0.013(3) -0.030(3)
C82' 0.080(3) 0.103(4) 0.067(3) -0.035(3) 0.013(3) -0.017(3)
C83' 0.077(3) 0.081(3) 0.055(2) -0.033(2) 0.006(2) -0.010(2)
C84' 0.078(3) 0.080(3) 0.059(3) -0.017(2) 0.009(2) -0.009(2)
C85' 0.087(4) 0.080(3) 0.064(3) -0.008(2) 0.003(3) -0.010(3)
C86' 0.068(3) 0.071(3) 0.058(2) -0.035(2) 0.001(2) -0.004(2)
C87' 0.059(3) 0.085(3) 0.069(3) -0.037(2) 0.009(2) -0.008(2)
C88' 0.060(3) 0.081(3) 0.067(3) -0.037(2) -0.002(2) 0.006(2)
C89' 0.063(3) 0.058(2) 0.063(2) -0.027(2) -0.0056(19) 0.0022(19)
C90' 0.064(3) 0.063(3) 0.064(3) -0.026(2) -0.004(2) -0.006(2)
C91' 0.073(3) 0.060(3) 0.063(3) -0.023(2) -0.007(2) -0.006(2)
C92' 0.059(3) 0.055(2) 0.062(2) -0.0214(19) -0.0055(19) -0.0010(19)
C93' 0.060(3) 0.058(2) 0.064(2) -0.026(2) -0.005(2) -0.003(2)
C94' 0.063(3) 0.050(2) 0.064(2) -0.0211(19) -0.004(2) 0.0009(19)
C95' 0.060(3) 0.052(2) 0.056(2) -0.0157(18) -0.0018(19) -0.0085(19)
C96' 0.060(3) 0.064(3) 0.060(2) -0.018(2) -0.001(2) 0.000(2)
C97' 0.057(3) 0.060(3) 0.059(2) -0.018(2) -0.0077(19) 0.003(2)
C1S 0.264(11) 0.167(9) 0.109(7) -0.060(6) -0.006(6) -0.109(8)
C2S 0.082(4) 0.144(5) 0.144(5) -0.093(4) 0.036(4) -0.054(4)
C3S 0.096(6) 0.152(9) 0.150(9) -0.102(8) 0.030(6) -0.032(6)
C4S 0.128(8) 0.117(8) 0.175(9) -0.005(7) -0.041(6) -0.027(6)
C5S 0.129(9) 0.098(7) 0.148(9) -0.023(6) -0.005(7) -0.047(6)
Cl1 0.222(4) 0.125(2) 0.127(2) -0.0471(18) 0.005(2) -0.033(2)
Cl2 0.251(7) 0.547(16) 0.168(5) -0.078(7) 0.016(4) -0.194(8)
Cl3 0.537(13) 0.157(4) 0.166(4) -0.021(3) -0.124(6) -0.037(6)
Cl4 0.1243(15) 0.1207(13) 0.1163(13) -0.0643(11) 0.0282(11) -0.0538(11)
Cl5 0.1028(12) 0.1669(18) 0.1175(13) -0.0870(13) 0.0357(10) -0.0655(12)
Cl6 0.0951(13) 0.157(2) 0.266(3) -0.148(2) 0.0294(16) -0.0377(13)
Cl7 0.0991(18) 0.1020(18) 0.1057(19) -0.0390(14) 0.0207(14) -0.0113(13)
Cl8 0.0902(17) 0.128(2) 0.136(2) -0.0885(19) 0.0019(15) -0.0140(14)
Cl9 0.0962(19) 0.121(2) 0.132(2) -0.0695(18) 0.0076(15) -0.0249(15)
Cl10 0.120(3) 0.159(4) 0.451(12) 0.002(5) 0.031(5) -0.009(3)
Cl11 0.173(4) 0.175(4) 0.255(6) -0.127(4) 0.033(4) -0.070(3)
Cl12 0.161(4) 0.153(3) 0.172(4) 0.006(3) -0.043(3) -0.046(3)
Cl13 0.102(3) 0.100(3) 0.233(6) -0.057(3) -0.001(3) -0.028(2)
Cl14 0.160(5) 0.223(7) 0.126(4) -0.008(4) -0.012(3) -0.067(5)
Cl15 0.185(5) 0.106(3) 0.148(4) -0.053(3) -0.014(3) 0.012(3)

loop_
_atom_type_symbol
_atom_type_description
_atom_type_scat_dispersion_real
_atom_type_scat_dispersion_imag
_atom_type_scat_source
C C 0.0181 0.0091 'International Tables Vol C Tables 4.2.6.8 and 6.1.1.4'
H H 0.0000 0.0000 'International Tables Vol C Tables 4.2.6.8 and 6.1.1.4'
Cl Cl 0.3639 0.7018 'International Tables Vol C Tables 4.2.6.8 and 6.1.1.4'

loop_
_geom_angle_atom_site_label_1
_geom_angle_atom_site_label_2
_geom_angle_atom_site_label_3
_geom_angle
_geom_angle_site_symmetry_1
_geom_angle_site_symmetry_3
_geom_angle_publ_flag
C2 C1 C52 116.9(4) . . ?
C2 C1 C9 101.8(3) . . ?
C52 C1 C9 110.5(4) . . ?
C2 C1 C57 111.9(4) . . ?
C52 C1 C57 101.4(3) . . ?
C9 C1 C57 115.0(4) . . ?
C3 C2 C7 121.6(4) . . ?
C3 C2 C1 128.3(4) . . ?
C7 C2 C1 109.8(4) . . ?
C2 C3 C4 120.4(4) . . ?
C2 C3 H3A 119.8 . . ?
C4 C3 H3A 119.8 . . ?
C5 C4 C3 117.1(4) . . ?
C5 C4 C95 121.3(4) . . ?
C3 C4 C95 121.0(4) . . ?
C6 C5 C4 122.5(4) . . ?
C6 C5 H5A 118.8 . . ?
C4 C5 H5A 118.8 . . ?
C5 C6 C7 119.8(4) . . ?
C5 C6 H6A 120.1 . . ?
C7 C6 H6A 120.1 . . ?
C6 C7 C2 118.5(5) . . ?
C6 C7 C8 131.7(4) . . ?
C2 C7 C8 109.8(4) . . ?
C13 C8 C9 119.2(5) . . ?
C13 C8 C7 132.6(5) . . ?
C9 C8 C7 108.2(4) . . ?
C10 C9 C8 121.1(4) . . ?
C10 C9 C1 128.4(4) . . ?
C8 C9 C1 110.5(4) . . ?
C9 C10 C11 120.7(4) . . ?
C9 C10 H10B 119.7 . . ?
C11 C10 H10B 119.7 . . ?
C10 C11 C12 116.9(5) . . ?
C10 C11 C14 121.3(4) . . ?
C12 C11 C14 121.6(4) . . ?
C13 C12 C11 122.4(5) . . ?
C13 C12 H12B 118.8 . . ?
C11 C12 H12B 118.8 . . ?
C12 C13 C8 119.7(5) . . ?
C12 C13 H13B 120.1 . . ?
C8 C13 H13B 120.1 . . ?
C19 C14 C15 115.9(5) . . ?
C19 C14 C11 123.5(5) . . ?
C15 C14 C11 120.3(4) . . ?
C16 C15 C14 121.3(5) . . ?
C16 C15 H15B 119.3 . . ?
C14 C15 H15B 119.3 . . ?
C15 C16 C17 122.3(5) . . ?
C15 C16 H16B 118.8 . . ?
C17 C16 H16B 118.8 . . ?
C16 C17 C18 116.6(5) . . ?
C16 C17 C20 119.7(5) . . ?
C18 C17 C20 122.5(4) . . ?
C19 C18 C17 120.2(5) . . ?
C19 C18 H18B 119.9 . . ?
C17 C18 H18B 119.9 . . ?
C18 C19 C14 122.9(5) . . ?
C18 C19 H19B 118.5 . . ?
C14 C19 H19B 118.5 . . ?
C25 C20 C21 117.5(5) . . ?
C25 C20 C17 119.8(5) . . ?
C21 C20 C17 121.4(5) . . ?
C20 C21 C22 120.7(5) . . ?
C20 C21 H21B 119.6 . . ?
C22 C21 H21B 119.6 . . ?
C21 C22 C23 121.4(5) . . ?
C21 C22 H22B 119.3 . . ?
C23 C22 H22B 119.3 . . ?
C22 C23 C24 116.2(5) . . ?
C22 C23 C26 120.3(5) . . ?
C24 C23 C26 121.3(5) . . ?
C25 C24 C23 121.6(5) . . ?
C25 C24 H24B 119.2 . . ?
C23 C24 H24B 119.2 . . ?
C24 C25 C20 120.8(5) . . ?
C24 C25 H25B 119.6 . . ?
C20 C25 H25B 119.6 . . ?
C31 C26 C27 116.6(5) . . ?
C31 C26 C23 119.3(5) . . ?
C27 C26 C23 122.2(5) . . ?
C28 C27 C26 120.7(5) . . ?
C28 C27 H27B 119.7 . . ?
C26 C27 H27B 119.7 . . ?
C29 C28 C27 120.9(5) . . ?
C29 C28 H28B 119.5 . . ?
C27 C28 H28B 119.5 . . ?
C28 C29 C30 116.4(5) . . ?
C28 C29 C32 122.3(5) . . ?
C30 C29 C32 117.7(5) . . ?
C31 C30 C29 122.0(6) . . ?
C31 C30 H30B 119.0 . . ?
C29 C30 H30B 119.0 . . ?
C30 C31 C26 120.7(5) . . ?
C30 C31 H31B 119.6 . . ?
C26 C31 H31B 119.6 . . ?
C33 C32 C37 115.9(5) . . ?
C33 C32 C29 123.1(5) . . ?
C37 C32 C29 117.5(5) . . ?
C34 C33 C32 121.1(5) . . ?
C34 C33 H33B 119.5 . . ?
C32 C33 H33B 119.5 . . ?
C35 C34 C33 121.4(6) . . ?
C35 C34 H34B 119.3 . . ?
C33 C34 H34B 119.3 . . ?
C34 C35 C36 116.1(5) . . ?
C34 C35 C38 123.4(5) . . ?
C36 C35 C38 118.3(5) . . ?
C37 C36 C35 121.1(6) . . ?
C37 C36 H36B 119.4 . . ?
C35 C36 H36B 119.4 . . ?
C36 C37 C32 120.3(6) . . ?
C36 C37 H37B 119.8 . . ?
C32 C37 H37B 119.8 . . ?
C43 C38 C39 115.9(5) . . ?
C43 C38 C35 123.5(5) . . ?
C39 C38 C35 118.4(5) . . ?
C38 C39 C40 121.1(5) . . ?
C38 C39 H39B 119.5 . . ?
C40 C39 H39B 119.5 . . ?
C41 C40 C39 121.0(5) . . ?
C41 C40 H40B 119.5 . . ?
C39 C40 H40B 119.5 . . ?
C40 C41 C42 116.9(5) . . ?
C40 C41 C44 121.5(5) . . ?
C42 C41 C44 120.6(5) . . ?
C43 C42 C41 121.2(5) . . ?
C43 C42 H42B 119.4 . . ?
C41 C42 H42B 119.4 . . ?
C42 C43 C38 122.3(5) . . ?
C42 C43 H43B 118.9 . . ?
C38 C43 H43B 118.9 . . ?
C49 C44 C45 116.2(5) . . ?
C49 C44 C41 124.6(5) . . ?
C45 C44 C41 118.4(5) . . ?
C46 C45 C44 120.8(6) . . ?
C46 C45 H45B 119.6 . . ?
C44 C45 H45B 119.6 . . ?
C45 C46 C47 121.7(5) . . ?
C45 C46 H46B 119.2 . . ?
C47 C46 H46B 119.2 . . ?
C46 C47 C48 117.1(5) . . ?
C46 C47 C50 120.0(5) . . ?
C48 C47 C50 122.5(5) . . ?
C47 C48 C49 121.3(5) . . ?
C47 C48 H48B 119.3 . . ?
C49 C48 H48B 119.3 . . ?
C44 C49 C48 122.2(5) . . ?
C44 C49 H49B 118.9 . . ?
C48 C49 H49B 118.9 . . ?
C55 C50 C51 118.3(5) . . ?
C55 C50 C47 120.2(5) . . ?
C51 C50 C47 120.9(5) . . ?
C52 C51 C50 119.3(5) . . ?
C52 C51 H51B 120.4 . . ?
C50 C51 H51B 120.4 . . ?
C51 C52 C53 121.7(4) . . ?
C51 C52 C1 127.6(4) . . ?
C53 C52 C1 110.5(4) . . ?
C54 C53 C52 119.5(4) . . ?
C54 C53 C56 131.6(4) . . ?
C52 C53 C56 108.9(4) . . ?
C55 C54 C53 118.3(5) . . ?
C55 C54 H54B 120.8 . . ?
C53 C54 H54B 120.8 . . ?
C50 C55 C54 123.0(5) . . ?
C50 C55 H55B 118.5 . . ?
C54 C55 H55B 118.5 . . ?
C61 C56 C57 119.1(4) . . ?
C61 C56 C53 132.0(4) . . ?
C57 C56 C53 108.9(4) . . ?
C58 C57 C56 121.0(4) . . ?
C58 C57 C1 128.7(4) . . ?
C56 C57 C1 110.3(4) . . ?
C57 C58 C59 119.9(4) . . ?
C57 C58 H58B 120.0 . . ?
C59 C58 H58B 120.0 . . ?
C60 C59 C58 118.4(4) . . ?
C60 C59 C62 120.7(5) . . ?
C58 C59 C62 120.9(5) . . ?
C61 C60 C59 122.2(5) . . ?
C61 C60 H60B 118.9 . . ?
C59 C60 H60B 118.9 . . ?
C60 C61 C56 119.4(4) . . ?
C60 C61 H61B 120.3 . . ?
C56 C61 H61B 120.3 . . ?
C63 C62 C67 109.1(6) . . ?
C63 C62 C59 125.8(5) . . ?
C67 C62 C59 121.0(6) . . ?
C62 C63 C64 124.3(6) . . ?
C62 C63 H63B 117.9 . . ?
C64 C63 H63B 117.9 . . ?
C65 C64 C63 122.3(7) . . ?
C65 C64 H64B 118.9 . . ?
C63 C64 H64B 118.9 . . ?
C64 C65 C68 125.2(8) . . ?
C64 C65 C66 110.4(7) . . ?
C68 C65 C66 123.7(7) . . ?
C67 C66 C65 120.0(8) . . ?
C67 C66 H66B 120.0 . . ?
C65 C66 H66B 120.0 . . ?
C66 C67 C62 120.3(9) . . ?
C66 C67 H67B 119.9 . . ?
C62 C67 H67B 119.9 . . ?
C73 C68 C69 115.4(7) . . ?
C73 C68 C65 122.5(7) . . ?
C69 C68 C65 121.0(7) . . ?
C68 C69 C70 122.2(7) . . ?
C68 C69 H69B 118.9 . . ?
C70 C69 H69B 118.9 . . ?
C71 C70 C69 118.3(8) . . ?
C71 C70 H70B 120.8 . . ?
C69 C70 H70B 120.8 . . ?
C72 C71 C70 118.0(8) . . ?
C72 C71 C74 121.1(6) . . ?
C70 C71 C74 118.8(9) . . ?
C71 C72 C73 121.0(6) . . ?
C71 C72 H72B 119.5 . . ?
C73 C72 H72B 119.5 . . ?
C68 C73 C72 122.8(8) . . ?
C68 C73 H73B 118.6 . . ?
C72 C73 H73B 118.6 . . ?
C75 C74 C79 114.1(8) . . ?
C75 C74 C71 121.5(7) . . ?
C79 C74 C71 120.6(7) . . ?
C74 C75 C76 122.9(8) . . ?
C74 C75 H75B 118.5 . . ?
C76 C75 H75B 118.5 . . ?
C77 C76 C75 121.6(7) . . ?
C77 C76 H76B 119.2 . . ?
C75 C76 H76B 119.2 . . ?
C76 C77 C78 114.7(8) . . ?
C76 C77 C80 118.3(6) . . ?
C78 C77 C80 122.7(6) . . ?
C79 C78 C77 120.9(6) . . ?
C79 C78 H78B 119.6 . . ?
C77 C78 H78B 119.6 . . ?
C78 C79 C74 123.1(7) . . ?
C78 C79 H79B 118.4 . . ?
C74 C79 H79B 118.4 . . ?
C81 C80 C85 115.0(7) . . ?
C81 C80 C77 119.0(6) . . ?
C85 C80 C77 123.1(6) . . ?
C82 C81 C80 122.7(6) . . ?
C82 C81 H81B 118.7 . . ?
C80 C81 H81B 118.7 . . ?
C81 C82 C83 120.9(6) . . ?
C81 C82 H82B 119.5 . . ?
C83 C82 H82B 119.5 . . ?
C82 C83 C84 116.9(6) . . ?
C82 C83 C86 120.3(5) . . ?
C84 C83 C86 120.7(5) . . ?
C85 C84 C83 120.3(6) . . ?
C85 C84 H84B 119.8 . . ?
C83 C84 H84B 119.8 . . ?
C84 C85 C80 121.2(6) . . ?
C84 C85 H85B 119.4 . . ?
C80 C85 H85B 119.4 . . ?
C91 C86 C87 116.9(6) . . ?
C91 C86 C83 119.5(5) . . ?
C87 C86 C83 121.9(6) . . ?
C88 C87 C86 120.8(6) . . ?
C88 C87 H87B 119.6 . . ?
C86 C87 H87B 119.6 . . ?
C89 C88 C87 122.0(5) . . ?
C89 C88 H88B 119.0 . . ?
C87 C88 H88B 119.0 . . ?
C88 C89 C90 117.0(5) . . ?
C88 C89 C92 122.9(5) . . ?
C90 C89 C92 118.9(5) . . ?
C89 C90 C91 120.8(6) . . ?
C89 C90 H90B 119.6 . . ?
C91 C90 H90B 119.6 . . ?
C86 C91 C90 120.3(5) . . ?
C86 C91 H91B 119.8 . . ?
C90 C91 H91B 119.8 . . ?
C93 C92 C97 116.0(5) . . ?
C93 C92 C89 119.3(5) . . ?
C97 C92 C89 124.1(5) . . ?
C94 C93 C92 121.2(5) . . ?
C94 C93 H93B 119.4 . . ?
C92 C93 H93B 119.4 . . ?
C95 C94 C93 122.7(4) . . ?
C95 C94 H94B 118.7 . . ?
C93 C94 H94B 118.7 . . ?
C94 C95 C96 116.3(5) . . ?
C94 C95 C4 122.0(4) . . ?
C96 C95 C4 121.4(4) . . ?
C97 C96 C95 121.5(5) . . ?
C97 C96 H96B 119.3 . . ?
C95 C96 H96B 119.3 . . ?
C96 C97 C92 121.7(5) . . ?
C96 C97 H97B 119.2 . . ?
C92 C97 H97B 119.2 . . ?
C9' C1' C2' 102.2(3) . . ?
C9' C1' C57' 116.1(4) . . ?
C2' C1' C57' 112.1(3) . . ?
C9' C1' C52' 113.1(3) . . ?
C2' C1' C52' 113.1(3) . . ?
C57' C1' C52' 100.6(3) . . ?
C3' C2' C7' 121.9(4) . . ?
C3' C2' C1' 127.9(4) . . ?
C7' C2' C1' 109.8(4) . . ?
C2' C3' C4' 119.6(4) . . ?
C2' C3' H3'A 120.2 . . ?
C4' C3' H3'A 120.2 . . ?
C3' C4' C5' 118.0(4) . . ?
C3' C4' C95' 119.8(4) . . ?
C5' C4' C95' 121.9(4) . . ?
C6' C5' C4' 121.4(4) . . ?
C6' C5' H5'A 119.3 . . ?
C4' C5' H5'A 119.3 . . ?
C5' C6' C7' 119.5(4) . . ?
C5' C6' H6'A 120.2 . . ?
C7' C6' H6'A 120.2 . . ?
C6' C7' C2' 119.2(4) . . ?
C6' C7' C8' 132.1(4) . . ?
C2' C7' C8' 108.7(4) . . ?
C13' C8' C9' 119.9(4) . . ?
C13' C8' C7' 130.8(4) . . ?
C9' C8' C7' 109.3(4) . . ?
C10' C9' C8' 121.5(4) . . ?
C10' C9' C1' 128.3(4) . . ?
C8' C9' C1' 110.0(4) . . ?
C9' C10' C11' 119.1(4) . . ?
C9' C10' H10A 120.4 . . ?
C11' C10' H10A 120.4 . . ?
C12' C11' C10' 118.3(4) . . ?
C12' C11' C14' 121.4(4) . . ?
C10' C11' C14' 120.0(4) . . ?
C13' C12' C11' 122.0(5) . . ?
C13' C12' H12A 119.0 . . ?
C11' C12' H12A 119.0 . . ?
C12' C13' C8' 118.7(5) . . ?
C12' C13' H13A 120.6 . . ?
C8' C13' H13A 120.6 . . ?
C15' C14' C19' 116.4(5) . . ?
C15' C14' C11' 124.6(4) . . ?
C19' C14' C11' 118.7(5) . . ?
C14' C15' C16' 122.3(5) . . ?
C14' C15' H15A 118.8 . . ?
C16' C15' H15A 118.8 . . ?
C17' C16' C15' 121.2(6) . . ?
C17' C16' H16A 119.4 . . ?
C15' C16' H16A 119.4 . . ?
C16' C17' C18' 118.1(5) . . ?
C16' C17' C20' 122.9(5) . . ?
C18' C17' C20' 117.6(6) . . ?
C17' C18' C19' 120.3(6) . . ?
C17' C18' H18A 119.8 . . ?
C19' C18' H18A 119.8 . . ?
C18' C19' C14' 121.3(6) . . ?
C18' C19' H19A 119.4 . . ?
C14' C19' H19A 119.4 . . ?
C25' C20' C21' 116.1(6) . . ?
C25' C20' C17' 122.9(6) . . ?
C21' C20' C17' 120.0(5) . . ?
C22' C21' C20' 120.9(6) . . ?
C22' C21' H21A 119.6 . . ?
C20' C21' H21A 119.6 . . ?
C21' C22' C23' 120.9(6) . . ?
C21' C22' H22A 119.5 . . ?
C23' C22' H22A 119.5 . . ?
C24' C23' C22' 116.8(6) . . ?
C24' C23' C26' 122.8(6) . . ?
C22' C23' C26' 118.6(5) . . ?
C23' C24' C25' 121.9(6) . . ?
C23' C24' H24A 119.0 . . ?
C25' C24' H24A 119.0 . . ?
C20' C25' C24' 122.0(6) . . ?
C20' C25' H25A 119.0 . . ?
C24' C25' H25A 119.0 . . ?
C31' C26' C27' 115.7(6) . . ?
C31' C26' C23' 121.1(5) . . ?
C27' C26' C23' 121.2(5) . . ?
C28' C27' C26' 121.1(6) . . ?
C28' C27' H27A 119.5 . . ?
C26' C27' H27A 119.5 . . ?
C27' C28' C29' 121.2(6) . . ?
C27' C28' H28A 119.4 . . ?
C29' C28' H28A 119.4 . . ?
C30' C29' C28' 116.6(6) . . ?
C30' C29' C32' 120.1(5) . . ?
C28' C29' C32' 120.6(5) . . ?
C31' C30' C29' 119.2(6) . . ?
C31' C30' H30A 120.4 . . ?
C29' C30' H30A 120.4 . . ?
C26' C31' C30' 123.0(6) . . ?
C26' C31' H31A 118.5 . . ?
C30' C31' H31A 118.5 . . ?
C37' C32' C33' 114.9(6) . . ?
C37' C32' C29' 122.3(5) . . ?
C33' C32' C29' 119.9(6) . . ?
C34' C33' C32' 122.1(6) . . ?
C34' C33' H33A 119.0 . . ?
C32' C33' H33A 119.0 . . ?
C33' C34' C35' 121.2(6) . . ?
C33' C34' H34A 119.4 . . ?
C35' C34' H34A 119.4 . . ?
C34' C35' C36' 115.4(5) . . ?
C34' C35' C38' 119.4(5) . . ?
C36' C35' C38' 121.9(5) . . ?
C37' C36' C35' 120.3(6) . . ?
C37' C36' H36A 119.9 . . ?
C35' C36' H36A 119.9 . . ?
C32' C37' C36' 121.7(6) . . ?
C32' C37' H37A 119.2 . . ?
C36' C37' H37A 119.2 . . ?
C39' C38' C43' 116.8(5) . . ?
C39' C38' C35' 118.5(5) . . ?
C43' C38' C35' 122.2(5) . . ?
C38' C39' C40' 121.1(6) . . ?
C38' C39' H39A 119.4 . . ?
C40' C39' H39A 119.4 . . ?
C41' C40' C39' 121.6(6) . . ?
C41' C40' H40A 119.2 . . ?
C39' C40' H40A 119.2 . . ?
C40' C41' C42' 115.4(5) . . ?
C40' C41' C44' 121.6(5) . . ?
C42' C41' C44' 122.2(5) . . ?
C41' C42' C43' 122.3(6) . . ?
C41' C42' H42A 118.9 . . ?
C43' C42' H42A 118.9 . . ?
C38' C43' C42' 120.6(6) . . ?
C38' C43' H43A 119.7 . . ?
C42' C43' H43A 119.7 . . ?
C45' C44' C49' 117.2(5) . . ?
C45' C44' C41' 119.0(5) . . ?
C49' C44' C41' 123.4(5) . . ?
C46' C45' C44' 121.7(5) . . ?
C46' C45' H45A 119.2 . . ?
C44' C45' H45A 119.2 . . ?
C45' C46' C47' 121.3(5) . . ?
C45' C46' H46A 119.4 . . ?
C47' C46' H46A 119.4 . . ?
C48' C47' C46' 116.9(4) . . ?
C48' C47' C50' 123.5(5) . . ?
C46' C47' C50' 119.3(4) . . ?
C49' C48' C47' 121.6(5) . . ?
C49' C48' H48A 119.2 . . ?
C47' C48' H48A 119.2 . . ?
C48' C49' C44' 121.0(5) . . ?
C48' C49' H49A 119.5 . . ?
C44' C49' H49A 119.5 . . ?
C51' C50' C55' 118.6(4) . . ?
C51' C50' C47' 121.3(4) . . ?
C55' C50' C47' 119.7(4) . . ?
C52' C51' C50' 120.3(4) . . ?
C52' C51' H51A 119.9 . . ?
C50' C51' H51A 119.9 . . ?
C51' C52' C53' 120.2(4) . . ?
C51' C52' C1' 128.8(4) . . ?
C53' C52' C1' 111.0(4) . . ?
C54' C53' C52' 120.4(4) . . ?
C54' C53' C56' 131.3(4) . . ?
C52' C53' C56' 108.2(4) . . ?
C55' C54' C53' 118.8(4) . . ?
C55' C54' H54A 120.6 . . ?
C53' C54' H54A 120.6 . . ?
C54' C55' C50' 121.7(4) . . ?
C54' C55' H55A 119.2 . . ?
C50' C55' H55A 119.2 . . ?
C61' C56' C57' 120.7(4) . . ?
C61' C56' C53' 130.6(4) . . ?
C57' C56' C53' 108.8(4) . . ?
C58' C57' C56' 121.0(4) . . ?
C58' C57' C1' 127.8(4) . . ?
C56' C57' C1' 111.1(4) . . ?
C57' C58' C59' 119.1(4) . . ?
C57' C58' H58A 120.4 . . ?
C59' C58' H58A 120.4 . . ?
C60' C59' C58' 118.4(4) . . ?
C60' C59' C62' 119.6(4) . . ?
C58' C59' C62' 121.5(5) . . ?
C59' C60' C61' 123.1(4) . . ?
C59' C60' H60A 118.5 . . ?
C61' C60' H60A 118.5 . . ?
C56' C61' C60' 117.8(4) . . ?
C56' C61' H61A 121.1 . . ?
C60' C61' H61A 121.1 . . ?
C63' C62' C67' 117.2(5) . . ?
C63' C62' C59' 121.6(5) . . ?
C67' C62' C59' 120.5(5) . . ?
C64' C63' C62' 121.4(5) . . ?
C64' C63' H63A 119.3 . . ?
C62' C63' H63A 119.3 . . ?
C63' C64' C65' 121.7(6) . . ?
C63' C64' H64A 119.2 . . ?
C65' C64' H64A 119.2 . . ?
C64' C65' C66' 116.6(5) . . ?
C64' C65' C68' 119.7(6) . . ?
C66' C65' C68' 122.5(5) . . ?
C67' C66' C65' 121.6(5) . . ?
C67' C66' H66A 119.2 . . ?
C65' C66' H66A 119.2 . . ?
C66' C67' C62' 120.5(6) . . ?
C66' C67' H67A 119.8 . . ?
C62' C67' H67A 119.8 . . ?
C73' C68' C69' 117.4(5) . . ?
C73' C68' C65' 118.1(5) . . ?
C69' C68' C65' 122.6(5) . . ?
C70' C69' C68' 121.6(6) . . ?
C70' C69' H69A 119.2 . . ?
C68' C69' H69A 119.2 . . ?
C69' C70' C71' 120.7(6) . . ?
C69' C70' H70A 119.6 . . ?
C71' C70' H70A 119.6 . . ?
C72' C71' C70' 117.5(6) . . ?
C72' C71' C74' 119.5(5) . . ?
C70' C71' C74' 121.4(6) . . ?
C71' C72' C73' 121.6(6) . . ?
C71' C72' H72A 119.2 . . ?
C73' C72' H72A 119.2 . . ?
C68' C73' C72' 120.0(6) . . ?
C68' C73' H73A 120.0 . . ?
C72' C73' H73A 120.0 . . ?
C79' C74' C75' 116.3(6) . . ?
C79' C74' C71' 122.8(6) . . ?
C75' C74' C71' 118.5(5) . . ?
C76' C75' C74' 119.5(6) . . ?
C76' C75' H75A 120.3 . . ?
C74' C75' H75A 120.3 . . ?
C75' C76' C77' 121.0(7) . . ?
C75' C76' H76A 119.5 . . ?
C77' C76' H76A 119.5 . . ?
C78' C77' C76' 116.6(6) . . ?
C78' C77' C80' 122.6(6) . . ?
C76' C77' C80' 118.1(6) . . ?
C77' C78' C79' 121.4(6) . . ?
C77' C78' H78A 119.3 . . ?
C79' C78' H78A 119.3 . . ?
C74' C79' C78' 121.7(6) . . ?
C74' C79' H79A 119.2 . . ?
C78' C79' H79A 119.2 . . ?
C85' C80' C81' 116.1(6) . . ?
C85' C80' C77' 120.9(6) . . ?
C81' C80' C77' 119.3(6) . . ?
C80' C81' C82' 121.6(6) . . ?
C80' C81' H81A 119.2 . . ?
C82' C81' H81A 119.2 . . ?
C83' C82' C81' 119.1(6) . . ?
C83' C82' H82A 120.4 . . ?
C81' C82' H82A 120.4 . . ?
C82' C83' C84' 117.0(5) . . ?
C82' C83' C86' 121.9(5) . . ?
C84' C83' C86' 118.4(5) . . ?
C85' C84' C83' 121.5(6) . . ?
C85' C84' H84A 119.3 . . ?
C83' C84' H84A 119.3 . . ?
C80' C85' C84' 119.8(6) . . ?
C80' C85' H85A 120.1 . . ?
C84' C85' H85A 120.1 . . ?
C91' C86' C87' 116.7(5) . . ?
C91' C86' C83' 122.1(5) . . ?
C87' C86' C83' 119.2(5) . . ?
C88' C87' C86' 122.1(5) . . ?
C88' C87' H87A 119.0 . . ?
C86' C87' H87A 119.0 . . ?
C87' C88' C89' 120.9(5) . . ?
C87' C88' H88A 119.6 . . ?
C89' C88' H88A 119.6 . . ?
C90' C89' C88' 117.3(5) . . ?
C90' C89' C92' 122.0(5) . . ?
C88' C89' C92' 119.6(4) . . ?
C91' C90' C89' 120.5(5) . . ?
C91' C90' H90A 119.8 . . ?
C89' C90' H90A 119.8 . . ?
C90' C91' C86' 121.6(5) . . ?
C90' C91' H91A 119.2 . . ?
C86' C91' H91A 119.2 . . ?
C93' C92' C97' 117.5(4) . . ?
C93' C92' C89' 121.6(4) . . ?
C97' C92' C89' 120.3(4) . . ?
C94' C93' C92' 121.1(5) . . ?
C94' C93' H93A 119.4 . . ?
C92' C93' H93A 119.4 . . ?
C93' C94' C95' 120.9(4) . . ?
C93' C94' H94A 119.5 . . ?
C95' C94' H94A 119.5 . . ?
C94' C95' C96' 117.9(4) . . ?
C94' C95' C4' 121.0(4) . . ?
C96' C95' C4' 120.7(4) . . ?
C97' C96' C95' 120.6(5) . . ?
C97' C96' H96A 119.7 . . ?
C95' C96' H96A 119.7 . . ?
C96' C97' C92' 121.5(4) . . ?
C96' C97' H97A 119.2 . . ?
C92' C97' H97A 119.2 . . ?
Cl1 C1S Cl3 112.0(12) . . ?
Cl1 C1S Cl2 106.1(9) . . ?
Cl3 C1S Cl2 119.5(9) . . ?
Cl1 C1S H1SA 106.1 . . ?
Cl3 C1S H1SA 106.1 . . ?
Cl2 C1S H1SA 106.1 . . ?
Cl4 C2S Cl5 111.2(4) . . ?
Cl4 C2S Cl6 109.9(5) . . ?
Cl5 C2S Cl6 111.4(4) . . ?
Cl4 C2S H2SA 108.1 . . ?
Cl5 C2S H2SA 108.1 . . ?
Cl6 C2S H2SA 108.1 . . ?
Cl7 C3S Cl8 117.2(9) . . ?
Cl7 C3S Cl9 108.4(7) . . ?
Cl8 C3S Cl9 111.2(7) . . ?
Cl7 C3S H3SA 106.5 . . ?
Cl8 C3S H3SA 106.5 . . ?
Cl9 C3S H3SA 106.5 . . ?
Cl11 C4S Cl10 113.0(11) . . ?
Cl11 C4S Cl12 113.7(10) . . ?
Cl10 C4S Cl12 108.7(9) . . ?
Cl11 C4S H4SA 107.0 . . ?
Cl10 C4S H4SA 107.0 . . ?
Cl12 C4S H4SA 107.0 . . ?
Cl15 C5S Cl14 111.8(12) . . ?
Cl15 C5S Cl13 108.2(12) . . ?
Cl14 C5S Cl13 109.6(9) . . ?
Cl15 C5S H5SA 109.1 . . ?
Cl14 C5S H5SA 109.1 . . ?
Cl13 C5S H5SA 109.1 . . ?
Cl13 Cl13 C5S 131.9(11) 2_677 . ?

loop_
_geom_bond_atom_site_label_1
_geom_bond_atom_site_label_2
_geom_bond_distance
_geom_bond_site_symmetry_2
_geom_bond_publ_flag
C1 C2 1.528(7) . ?
C1 C52 1.526(6) . ?
C1 C9 1.528(6) . ?
C1 C57 1.538(6) . ?
C2 C3 1.365(7) . ?
C2 C7 1.400(7) . ?
C3 C4 1.413(7) . ?
C3 H3A 0.9500 . ?
C4 C5 1.406(7) . ?
C4 C95 1.486(7) . ?
C5 C6 1.363(8) . ?
C5 H5A 0.9500 . ?
C6 C7 1.401(7) . ?
C6 H6A 0.9500 . ?
C7 C8 1.458(7) . ?
C8 C13 1.381(7) . ?
C8 C9 1.405(7) . ?
C9 C10 1.367(7) . ?
C10 C11 1.415(7) . ?
C10 H10B 0.9500 . ?
C11 C12 1.407(8) . ?
C11 C14 1.474(8) . ?
C12 C13 1.375(8) . ?
C12 H12B 0.9500 . ?
C13 H13B 0.9500 . ?
C14 C19 1.384(8) . ?
C14 C15 1.402(8) . ?
C15 C16 1.362(8) . ?
C15 H15B 0.9500 . ?
C16 C17 1.390(8) . ?
C16 H16B 0.9500 . ?
C17 C18 1.396(8) . ?
C17 C20 1.495(7) . ?
C18 C19 1.379(8) . ?
C18 H18B 0.9500 . ?
C19 H19B 0.9500 . ?
C20 C25 1.384(8) . ?
C20 C21 1.390(8) . ?
C21 C22 1.379(8) . ?
C21 H21B 0.9500 . ?
C22 C23 1.394(8) . ?
C22 H22B 0.9500 . ?
C23 C24 1.406(8) . ?
C23 C26 1.485(8) . ?
C24 C25 1.367(8) . ?
C24 H24B 0.9500 . ?
C25 H25B 0.9500 . ?
C26 C31 1.390(9) . ?
C26 C27 1.404(8) . ?
C27 C28 1.393(8) . ?
C27 H27B 0.9500 . ?
C28 C29 1.382(8) . ?
C28 H28B 0.9500 . ?
C29 C30 1.396(9) . ?
C29 C32 1.480(9) . ?
C30 C31 1.371(9) . ?
C30 H30B 0.9500 . ?
C31 H31B 0.9500 . ?
C32 C33 1.393(9) . ?
C32 C37 1.417(8) . ?
C33 C34 1.382(9) . ?
C33 H33B 0.9500 . ?
C34 C35 1.385(9) . ?
C34 H34B 0.9500 . ?
C35 C36 1.402(9) . ?
C35 C38 1.484(8) . ?
C36 C37 1.381(8) . ?
C36 H36B 0.9500 . ?
C37 H37B 0.9500 . ?
C38 C43 1.371(8) . ?
C38 C39 1.398(8) . ?
C39 C40 1.388(8) . ?
C39 H39B 0.9500 . ?
C40 C41 1.382(9) . ?
C40 H40B 0.9500 . ?
C41 C42 1.380(8) . ?
C41 C44 1.493(8) . ?
C42 C43 1.375(8) . ?
C42 H42B 0.9500 . ?
C43 H43B 0.9500 . ?
C44 C49 1.357(9) . ?
C44 C45 1.424(9) . ?
C45 C46 1.368(8) . ?
C45 H45B 0.9500 . ?
C46 C47 1.383(8) . ?
C46 H46B 0.9500 . ?
C47 C48 1.377(8) . ?
C47 C50 1.496(8) . ?
C48 C49 1.386(8) . ?
C48 H48B 0.9500 . ?
C49 H49B 0.9500 . ?
C50 C55 1.379(8) . ?
C50 C51 1.414(7) . ?
C51 C52 1.380(7) . ?
C51 H51B 0.9500 . ?
C52 C53 1.398(7) . ?
C53 C54 1.394(7) . ?
C53 C56 1.466(7) . ?
C54 C55 1.393(8) . ?
C54 H54B 0.9500 . ?
C55 H55B 0.9500 . ?
C56 C61 1.396(7) . ?
C56 C57 1.394(7) . ?
C57 C58 1.364(7) . ?
C58 C59 1.409(7) . ?
C58 H58B 0.9500 . ?
C59 C60 1.377(8) . ?
C59 C62 1.489(7) . ?
C60 C61 1.366(8) . ?
C60 H60B 0.9500 . ?
C61 H61B 0.9500 . ?
C62 C63 1.318(9) . ?
C62 C67 1.457(11) . ?
C63 C64 1.399(9) . ?
C63 H63B 0.9500 . ?
C64 C65 1.283(10) . ?
C64 H64B 0.9500 . ?
C65 C68 1.476(10) . ?
C65 C66 1.487(14) . ?
C66 C67 1.347(12) . ?
C66 H66B 0.9500 . ?
C67 H67B 0.9500 . ?
C68 C73 1.353(10) . ?
C68 C69 1.376(13) . ?
C69 C70 1.406(14) . ?
C69 H69B 0.9500 . ?
C70 C71 1.404(11) . ?
C70 H70B 0.9500 . ?
C71 C72 1.334(11) . ?
C71 C74 1.476(12) . ?
C72 C73 1.386(11) . ?
C72 H72B 0.9500 . ?
C73 H73B 0.9500 . ?
C74 C75 1.376(12) . ?
C74 C79 1.409(10) . ?
C75 C76 1.384(14) . ?
C75 H75B 0.9500 . ?
C76 C77 1.394(12) . ?
C76 H76B 0.9500 . ?
C77 C78 1.418(10) . ?
C77 C80 1.471(11) . ?
C78 C79 1.367(10) . ?
C78 H78B 0.9500 . ?
C79 H79B 0.9500 . ?
C80 C81 1.386(10) . ?
C80 C85 1.409(9) . ?
C81 C82 1.353(10) . ?
C81 H81B 0.9500 . ?
C82 C83 1.369(9) . ?
C82 H82B 0.9500 . ?
C83 C84 1.409(9) . ?
C83 C86 1.508(9) . ?
C84 C85 1.363(10) . ?
C84 H84B 0.9500 . ?
C85 H85B 0.9500 . ?
C86 C91 1.391(9) . ?
C86 C87 1.392(9) . ?
C87 C88 1.370(10) . ?
C87 H87B 0.9500 . ?
C88 C89 1.374(9) . ?
C88 H88B 0.9500 . ?
C89 C90 1.380(9) . ?
C89 C92 1.488(8) . ?
C90 C91 1.405(9) . ?
C90 H90B 0.9500 . ?
C91 H91B 0.9500 . ?
C92 C93 1.393(7) . ?
C92 C97 1.409(8) . ?
C93 C94 1.377(8) . ?
C93 H93B 0.9500 . ?
C94 C95 1.371(7) . ?
C94 H94B 0.9500 . ?
C95 C96 1.409(7) . ?
C96 C97 1.363(7) . ?
C96 H96B 0.9500 . ?
C97 H97B 0.9500 . ?
C1' C9' 1.517(6) . ?
C1' C2' 1.524(6) . ?
C1' C57' 1.527(6) . ?
C1' C52' 1.546(6) . ?
C2' C3' 1.370(6) . ?
C2' C7' 1.395(6) . ?
C3' C4' 1.413(7) . ?
C3' H3'A 0.9500 . ?
C4' C5' 1.417(7) . ?
C4' C95' 1.486(7) . ?
C5' C6' 1.384(7) . ?
C5' H5'A 0.9500 . ?
C6' C7' 1.392(7) . ?
C6' H6'A 0.9500 . ?
C7' C8' 1.461(7) . ?
C8' C13' 1.391(7) . ?
C8' C9' 1.388(7) . ?
C9' C10' 1.384(7) . ?
C10' C11' 1.408(7) . ?
C10' H10A 0.9500 . ?
C11' C12' 1.404(8) . ?
C11' C14' 1.479(7) . ?
C12' C13' 1.381(8) . ?
C12' H12A 0.9500 . ?
C13' H13A 0.9500 . ?
C14' C15' 1.367(8) . ?
C14' C19' 1.409(8) . ?
C15' C16' 1.376(8) . ?
C15' H15A 0.9500 . ?
C16' C17' 1.375(8) . ?
C16' H16A 0.9500 . ?
C17' C18' 1.382(9) . ?
C17' C20' 1.493(8) . ?
C18' C19' 1.391(9) . ?
C18' H18A 0.9500 . ?
C19' H19A 0.9500 . ?
C20' C25' 1.375(9) . ?
C20' C21' 1.408(9) . ?
C21' C22' 1.380(9) . ?
C21' H21A 0.9500 . ?
C22' C23' 1.408(9) . ?
C22' H22A 0.9500 . ?
C23' C24' 1.359(9) . ?
C23' C26' 1.495(9) . ?
C24' C25' 1.378(10) . ?
C24' H24A 0.9500 . ?
C25' H25A 0.9500 . ?
C26' C31' 1.363(9) . ?
C26' C27' 1.404(8) . ?
C27' C28' 1.359(10) . ?
C27' H27A 0.9500 . ?
C28' C29' 1.389(9) . ?
C28' H28A 0.9500 . ?
C29' C30' 1.395(9) . ?
C29' C32' 1.479(9) . ?
C30' C31' 1.378(10) . ?
C30' H30A 0.9500 . ?
C31' H31A 0.9500 . ?
C32' C37' 1.384(9) . ?
C32' C33' 1.388(9) . ?
C33' C34' 1.358(9) . ?
C33' H33A 0.9500 . ?
C34' C35' 1.395(9) . ?
C34' H34A 0.9500 . ?
C35' C36' 1.406(9) . ?
C35' C38' 1.482(8) . ?
C36' C37' 1.383(9) . ?
C36' H36A 0.9500 . ?
C37' H37A 0.9500 . ?
C38' C39' 1.381(8) . ?
C38' C43' 1.382(9) . ?
C39' C40' 1.393(8) . ?
C39' H39A 0.9500 . ?
C40' C41' 1.382(9) . ?
C40' H40A 0.9500 . ?
C41' C42' 1.390(9) . ?
C41' C44' 1.475(7) . ?
C42' C43' 1.385(8) . ?
C42' H42A 0.9500 . ?
C43' H43A 0.9500 . ?
C44' C45' 1.384(8) . ?
C44' C49' 1.396(8) . ?
C45' C46' 1.380(8) . ?
C45' H45A 0.9500 . ?
C46' C47' 1.398(8) . ?
C46' H46A 0.9500 . ?
C47' C48' 1.389(8) . ?
C47' C50' 1.488(6) . ?
C48' C49' 1.386(8) . ?
C48' H48A 0.9500 . ?
C49' H49A 0.9500 . ?
C50' C51' 1.389(7) . ?
C50' C55' 1.405(7) . ?
C51' C52' 1.384(6) . ?
C51' H51A 0.9500 . ?
C52' C53' 1.396(7) . ?
C53' C54' 1.388(7) . ?
C53' C56' 1.480(6) . ?
C54' C55' 1.377(7) . ?
C54' H54A 0.9500 . ?
C55' H55A 0.9500 . ?
C56' C61' 1.386(7) . ?
C56' C57' 1.398(7) . ?
C57' C58' 1.377(7) . ?
C58' C59' 1.422(7) . ?
C58' H58A 0.9500 . ?
C59' C60' 1.376(7) . ?
C59' C62' 1.498(7) . ?
C60' C61' 1.392(7) . ?
C60' H60A 0.9500 . ?
C61' H61A 0.9500 . ?
C62' C63' 1.388(8) . ?
C62' C67' 1.403(8) . ?
C63' C64' 1.372(8) . ?
C63' H63A 0.9500 . ?
C64' C65' 1.382(8) . ?
C64' H64A 0.9500 . ?
C65' C66' 1.409(9) . ?
C65' C68' 1.496(8) . ?
C66' C67' 1.371(8) . ?
C66' H66A 0.9500 . ?
C67' H67A 0.9500 . ?
C68' C73' 1.372(8) . ?
C68' C69' 1.408(9) . ?
C69' C70' 1.360(9) . ?
C69' H69A 0.9500 . ?
C70' C71' 1.391(9) . ?
C70' H70A 0.9500 . ?
C71' C72' 1.367(9) . ?
C71' C74' 1.520(9) . ?
C72' C73' 1.407(9) . ?
C72' H72A 0.9500 . ?
C73' H73A 0.9500 . ?
C74' C79' 1.367(9) . ?
C74' C75' 1.418(10) . ?
C75' C76' 1.384(10) . ?
C75' H75A 0.9500 . ?
C76' C77' 1.397(10) . ?
C76' H76A 0.9500 . ?
C77' C78' 1.361(10) . ?
C77' C80' 1.498(10) . ?
C78' C79' 1.375(10) . ?
C78' H78A 0.9500 . ?
C79' H79A 0.9500 . ?
C80' C85' 1.388(10) . ?
C80' C81' 1.401(10) . ?
C81' C82' 1.407(10) . ?
C81' H81A 0.9500 . ?
C82' C83' 1.377(9) . ?
C82' H82A 0.9500 . ?
C83' C84' 1.401(8) . ?
C83' C86' 1.488(8) . ?
C84' C85' 1.389(9) . ?
C84' H84A 0.9500 . ?
C85' H85A 0.9500 . ?
C86' C91' 1.393(8) . ?
C86' C87' 1.404(8) . ?
C87' C88' 1.362(8) . ?
C87' H87A 0.9500 . ?
C88' C89' 1.408(8) . ?
C88' H88A 0.9500 . ?
C89' C90' 1.403(7) . ?
C89' C92' 1.490(7) . ?
C90' C91' 1.388(8) . ?
C90' H90A 0.9500 . ?
C91' H91A 0.9500 . ?
C92' C93' 1.386(7) . ?
C92' C97' 1.398(7) . ?
C93' C94' 1.390(7) . ?
C93' H93A 0.9500 . ?
C94' C95' 1.383(7) . ?
C94' H94A 0.9500 . ?
C95' C96' 1.406(7) . ?
C96' C97' 1.369(7) . ?
C96' H96A 0.9500 . ?
C97' H97A 0.9500 . ?
C1S Cl1 1.701(14) . ?
C1S Cl3 1.72(2) . ?
C1S Cl2 1.80(2) . ?
C1S H1SA 1.0000 . ?
C2S Cl4 1.740(8) . ?
C2S Cl5 1.762(10) . ?
C2S Cl6 1.759(9) . ?
C2S H2SA 1.0000 . ?
C3S Cl7 1.697(13) . ?
C3S Cl8 1.723(13) . ?
C3S Cl9 1.763(11) . ?
C3S H3SA 1.0000 . ?
C4S Cl11 1.694(16) . ?
C4S Cl10 1.718(17) . ?
C4S Cl12 1.84(2) . ?
C4S H4SA 1.0000 . ?
C5S Cl15 1.65(2) . ?
C5S Cl14 1.74(2) . ?
C5S Cl13 1.85(2) . ?
C5S H5SA 1.0000 . ?
Cl13 Cl13 1.137(10) 2_677 ?

loop_
_geom_torsion_atom_site_label_1
_geom_torsion_atom_site_label_2
_geom_torsion_atom_site_label_3
_geom_torsion_atom_site_label_4
_geom_torsion
_geom_torsion_site_symmetry_1
_geom_torsion_site_symmetry_2
_geom_torsion_site_symmetry_3
_geom_torsion_site_symmetry_4
_geom_torsion_publ_flag
C52 C1 C2 C3 -67.0(6) . . . . ?
C9 C1 C2 C3 172.5(4) . . . . ?
C57 C1 C2 C3 49.2(6) . . . . ?
C52 C1 C2 C7 119.1(4) . . . . ?
C9 C1 C2 C7 -1.4(4) . . . . ?
C57 C1 C2 C7 -124.7(4) . . . . ?
C7 C2 C3 C4 -1.2(6) . . . . ?
C1 C2 C3 C4 -174.4(4) . . . . ?
C2 C3 C4 C5 -2.3(6) . . . . ?
C2 C3 C4 C95 169.7(4) . . . . ?
C3 C4 C5 C6 3.7(7) . . . . ?
C95 C4 C5 C6 -168.3(5) . . . . ?
C4 C5 C6 C7 -1.6(8) . . . . ?
C5 C6 C7 C2 -1.9(7) . . . . ?
C5 C6 C7 C8 174.7(5) . . . . ?
C3 C2 C7 C6 3.3(7) . . . . ?
C1 C2 C7 C6 177.7(4) . . . . ?
C3 C2 C7 C8 -174.0(4) . . . . ?
C1 C2 C7 C8 0.4(5) . . . . ?
C6 C7 C8 C13 3.7(9) . . . . ?
C2 C7 C8 C13 -179.4(5) . . . . ?
C6 C7 C8 C9 -176.0(5) . . . . ?
C2 C7 C8 C9 0.9(5) . . . . ?
C13 C8 C9 C10 1.6(7) . . . . ?
C7 C8 C9 C10 -178.7(4) . . . . ?
C13 C8 C9 C1 178.4(4) . . . . ?
C7 C8 C9 C1 -1.8(5) . . . . ?
C2 C1 C9 C10 178.5(4) . . . . ?
C52 C1 C9 C10 53.7(6) . . . . ?
C57 C1 C9 C10 -60.3(6) . . . . ?
C2 C1 C9 C8 2.0(4) . . . . ?
C52 C1 C9 C8 -122.9(4) . . . . ?
C57 C1 C9 C8 123.1(4) . . . . ?
C8 C9 C10 C11 0.5(6) . . . . ?
C1 C9 C10 C11 -175.8(4) . . . . ?
C9 C10 C11 C12 -2.0(6) . . . . ?
C9 C10 C11 C14 173.5(4) . . . . ?
C10 C11 C12 C13 1.6(7) . . . . ?
C14 C11 C12 C13 -173.9(5) . . . . ?
C11 C12 C13 C8 0.3(8) . . . . ?
C9 C8 C13 C12 -2.0(8) . . . . ?
C7 C8 C13 C12 178.4(5) . . . . ?
C10 C11 C14 C19 163.2(5) . . . . ?
C12 C11 C14 C19 -21.5(7) . . . . ?
C10 C11 C14 C15 -23.4(7) . . . . ?
C12 C11 C14 C15 151.9(5) . . . . ?
C19 C14 C15 C16 5.2(8) . . . . ?
C11 C14 C15 C16 -168.7(5) . . . . ?
C14 C15 C16 C17 1.3(9) . . . . ?
C15 C16 C17 C18 -8.0(8) . . . . ?
C15 C16 C17 C20 159.9(5) . . . . ?
C16 C17 C18 C19 8.1(8) . . . . ?
C20 C17 C18 C19 -159.4(5) . . . . ?
C17 C18 C19 C14 -1.8(9) . . . . ?
C15 C14 C19 C18 -5.0(8) . . . . ?
C11 C14 C19 C18 168.7(5) . . . . ?
C16 C17 C20 C25 -141.0(5) . . . . ?
C18 C17 C20 C25 26.1(7) . . . . ?
C16 C17 C20 C21 25.9(7) . . . . ?
C18 C17 C20 C21 -166.9(5) . . . . ?
C25 C20 C21 C22 12.6(7) . . . . ?
C17 C20 C21 C22 -154.6(5) . . . . ?
C20 C21 C22 C23 -2.4(8) . . . . ?
C21 C22 C23 C24 -8.1(7) . . . . ?
C21 C22 C23 C26 155.1(5) . . . . ?
C22 C23 C24 C25 8.6(7) . . . . ?
C26 C23 C24 C25 -154.4(5) . . . . ?
C23 C24 C25 C20 1.5(8) . . . . ?
C21 C20 C25 C24 -12.1(7) . . . . ?
C17 C20 C25 C24 155.3(5) . . . . ?
C22 C23 C26 C31 -138.5(5) . . . . ?
C24 C23 C26 C31 23.9(8) . . . . ?
C22 C23 C26 C27 25.3(8) . . . . ?
C24 C23 C26 C27 -172.4(5) . . . . ?
C31 C26 C27 C28 13.2(8) . . . . ?
C23 C26 C27 C28 -151.0(5) . . . . ?
C26 C27 C28 C29 -0.2(8) . . . . ?
C27 C28 C29 C30 -12.9(8) . . . . ?
C27 C28 C29 C32 145.2(5) . . . . ?
C28 C29 C30 C31 13.4(8) . . . . ?
C32 C29 C30 C31 -145.8(6) . . . . ?
C29 C30 C31 C26 -0.4(9) . . . . ?
C27 C26 C31 C30 -12.8(8) . . . . ?
C23 C26 C31 C30 151.8(6) . . . . ?
C28 C29 C32 C33 -179.0(5) . . . . ?
C30 C29 C32 C33 -21.2(7) . . . . ?
C28 C29 C32 C37 -21.2(8) . . . . ?
C30 C29 C32 C37 136.6(5) . . . . ?
C37 C32 C33 C34 -16.1(8) . . . . ?
C29 C32 C33 C34 142.0(6) . . . . ?
C32 C33 C34 C35 0.1(9) . . . . ?
C33 C34 C35 C36 16.0(8) . . . . ?
C33 C34 C35 C38 -146.9(6) . . . . ?
C34 C35 C36 C37 -15.9(8) . . . . ?
C38 C35 C36 C37 147.9(5) . . . . ?
C35 C36 C37 C32 -0.1(8) . . . . ?
C33 C32 C37 C36 16.1(8) . . . . ?
C29 C32 C37 C36 -143.3(5) . . . . ?
C34 C35 C38 C43 -177.5(5) . . . . ?
C36 C35 C38 C43 19.9(7) . . . . ?
C34 C35 C38 C39 20.0(7) . . . . ?
C36 C35 C38 C39 -142.7(5) . . . . ?
C43 C38 C39 C40 -9.5(8) . . . . ?
C35 C38 C39 C40 154.4(5) . . . . ?
C38 C39 C40 C41 -1.5(9) . . . . ?
C39 C40 C41 C42 10.1(8) . . . . ?
C39 C40 C41 C44 -158.9(5) . . . . ?
C40 C41 C42 C43 -7.7(8) . . . . ?
C44 C41 C42 C43 161.3(5) . . . . ?
C41 C42 C43 C38 -3.6(9) . . . . ?
C39 C38 C43 C42 12.0(8) . . . . ?
C35 C38 C43 C42 -151.0(5) . . . . ?
C40 C41 C44 C49 -158.4(6) . . . . ?
C42 C41 C44 C49 33.1(9) . . . . ?
C40 C41 C44 C45 32.4(8) . . . . ?
C42 C41 C44 C45 -136.2(6) . . . . ?
C49 C44 C45 C46 -7.9(10) . . . . ?
C41 C44 C45 C46 162.2(6) . . . . ?
C44 C45 C46 C47 1.7(11) . . . . ?
C45 C46 C47 C48 5.7(9) . . . . ?
C45 C46 C47 C50 -166.8(6) . . . . ?
C46 C47 C48 C49 -6.8(9) . . . . ?
C50 C47 C48 C49 165.4(5) . . . . ?
C45 C44 C49 C48 6.9(9) . . . . ?
C41 C44 C49 C48 -162.6(6) . . . . ?
C47 C48 C49 C44 0.4(9) . . . . ?
C46 C47 C50 C55 141.4(6) . . . . ?
C48 C47 C50 C55 -30.7(8) . . . . ?
C46 C47 C50 C51 -30.1(8) . . . . ?
C48 C47 C50 C51 157.8(5) . . . . ?
C55 C50 C51 C52 -1.2(7) . . . . ?
C47 C50 C51 C52 170.5(5) . . . . ?
C50 C51 C52 C53 -0.5(7) . . . . ?
C50 C51 C52 C1 -174.0(5) . . . . ?
C2 C1 C52 C51 -61.7(6) . . . . ?
C9 C1 C52 C51 54.0(6) . . . . ?
C57 C1 C52 C51 176.4(5) . . . . ?
C2 C1 C52 C53 124.2(4) . . . . ?
C9 C1 C52 C53 -120.1(4) . . . . ?
C57 C1 C52 C53 2.3(5) . . . . ?
C51 C52 C53 C54 1.6(7) . . . . ?
C1 C52 C53 C54 176.1(4) . . . . ?
C51 C52 C53 C56 -177.1(4) . . . . ?
C1 C52 C53 C56 -2.6(5) . . . . ?
C52 C53 C54 C55 -0.9(7) . . . . ?
C56 C53 C54 C55 177.4(5) . . . . ?
C51 C50 C55 C54 1.9(8) . . . . ?
C47 C50 C55 C54 -169.8(5) . . . . ?
C53 C54 C55 C50 -0.9(8) . . . . ?
C54 C53 C56 C61 4.9(9) . . . . ?
C52 C53 C56 C61 -176.7(5) . . . . ?
C54 C53 C56 C57 -176.8(5) . . . . ?
C52 C53 C56 C57 1.7(5) . . . . ?
C61 C56 C57 C58 0.3(7) . . . . ?
C53 C56 C57 C58 -178.3(4) . . . . ?
C61 C56 C57 C1 178.5(4) . . . . ?
C53 C56 C57 C1 -0.1(5) . . . . ?
C2 C1 C57 C58 51.4(6) . . . . ?
C52 C1 C57 C58 176.7(5) . . . . ?
C9 C1 C57 C58 -64.1(6) . . . . ?
C2 C1 C57 C56 -126.6(4) . . . . ?
C52 C1 C57 C56 -1.3(5) . . . . ?
C9 C1 C57 C56 118.0(4) . . . . ?
C56 C57 C58 C59 -0.9(7) . . . . ?
C1 C57 C58 C59 -178.6(5) . . . . ?
C57 C58 C59 C60 0.1(7) . . . . ?
C57 C58 C59 C62 177.0(5) . . . . ?
C58 C59 C60 C61 1.2(8) . . . . ?
C62 C59 C60 C61 -175.7(5) . . . . ?
C59 C60 C61 C56 -1.7(8) . . . . ?
C57 C56 C61 C60 0.9(7) . . . . ?
C53 C56 C61 C60 179.1(5) . . . . ?
C60 C59 C62 C63 -179.7(7) . . . . ?
C58 C59 C62 C63 3.4(10) . . . . ?
C60 C59 C62 C67 -25.0(9) . . . . ?
C58 C59 C62 C67 158.1(7) . . . . ?
C67 C62 C63 C64 28.6(11) . . . . ?
C59 C62 C63 C64 -174.2(7) . . . . ?
C62 C63 C64 C65 1.6(14) . . . . ?
C63 C64 C65 C68 159.5(9) . . . . ?
C63 C64 C65 C66 -29.5(13) . . . . ?
C64 C65 C66 C67 26.7(14) . . . . ?
C68 C65 C66 C67 -162.1(10) . . . . ?
C65 C66 C67 C62 2.9(15) . . . . ?
C63 C62 C67 C66 -29.3(12) . . . . ?
C59 C62 C67 C66 172.3(8) . . . . ?
C64 C65 C68 C73 -151.2(10) . . . . ?
C66 C65 C68 C73 38.9(16) . . . . ?
C64 C65 C68 C69 16.1(18) . . . . ?
C66 C65 C68 C69 -153.8(12) . . . . ?
C73 C68 C69 C70 12(2) . . . . ?
C65 C68 C69 C70 -156.0(13) . . . . ?
C68 C69 C70 C71 0(2) . . . . ?
C69 C70 C71 C72 -11.9(17) . . . . ?
C69 C70 C71 C74 151.9(12) . . . . ?
C70 C71 C72 C73 11.3(11) . . . . ?
C74 C71 C72 C73 -152.2(6) . . . . ?
C69 C68 C73 C72 -13.3(14) . . . . ?
C65 C68 C73 C72 154.7(9) . . . . ?
C71 C72 C73 C68 1.7(11) . . . . ?
C72 C71 C74 C75 142.5(7) . . . . ?
C70 C71 C74 C75 -20.9(10) . . . . ?
C72 C71 C74 C79 -14.5(9) . . . . ?
C70 C71 C74 C79 -177.8(7) . . . . ?
C79 C74 C75 C76 10.1(11) . . . . ?
C71 C74 C75 C76 -148.2(8) . . . . ?
C74 C75 C76 C77 4.3(13) . . . . ?
C75 C76 C77 C78 -15.3(11) . . . . ?
C75 C76 C77 C80 142.0(8) . . . . ?
C76 C77 C78 C79 12.1(10) . . . . ?
C80 C77 C78 C79 -144.1(7) . . . . ?
C77 C78 C79 C74 2.2(10) . . . . ?
C75 C74 C79 C78 -13.3(9) . . . . ?
C71 C74 C79 C78 145.2(6) . . . . ?
C76 C77 C80 C81 -128.1(7) . . . . ?
C78 C77 C80 C81 27.2(10) . . . . ?
C76 C77 C80 C85 31.7(10) . . . . ?
C78 C77 C80 C85 -173.0(6) . . . . ?
C85 C80 C81 C82 -14.5(9) . . . . ?
C77 C80 C81 C82 146.9(7) . . . . ?
C80 C81 C82 C83 1.1(10) . . . . ?
C81 C82 C83 C84 13.0(8) . . . . ?
C81 C82 C83 C86 -150.7(6) . . . . ?
C82 C83 C84 C85 -13.3(9) . . . . ?
C86 C83 C84 C85 150.3(6) . . . . ?
C83 C84 C85 C80 -0.3(10) . . . . ?
C81 C80 C85 C84 13.9(9) . . . . ?
C77 C80 C85 C84 -146.6(7) . . . . ?
C82 C83 C86 C91 150.3(6) . . . . ?
C84 C83 C86 C91 -12.8(8) . . . . ?
C82 C83 C86 C87 -14.3(9) . . . . ?
C84 C83 C86 C87 -177.3(6) . . . . ?
C91 C86 C87 C88 -11.8(10) . . . . ?
C83 C86 C87 C88 153.1(7) . . . . ?
C86 C87 C88 C89 0.0(12) . . . . ?
C87 C88 C89 C90 12.6(10) . . . . ?
C87 C88 C89 C92 -154.6(7) . . . . ?
C88 C89 C90 C91 -13.2(10) . . . . ?
C92 C89 C90 C91 154.5(6) . . . . ?
C87 C86 C91 C90 11.0(10) . . . . ?
C83 C86 C91 C90 -154.3(6) . . . . ?
C89 C90 C91 C86 1.5(11) . . . . ?
C88 C89 C92 C93 21.5(8) . . . . ?
C90 C89 C92 C93 -145.4(6) . . . . ?
C88 C89 C92 C97 -167.3(6) . . . . ?
C90 C89 C92 C97 25.8(8) . . . . ?
C97 C92 C93 C94 -7.7(7) . . . . ?
C89 C92 C93 C94 164.2(5) . . . . ?
C92 C93 C94 C95 1.8(8) . . . . ?
C93 C94 C95 C96 4.4(7) . . . . ?
C93 C94 C95 C4 -169.2(5) . . . . ?
C5 C4 C95 C94 162.1(4) . . . . ?
C3 C4 C95 C94 -9.6(6) . . . . ?
C5 C4 C95 C96 -11.1(6) . . . . ?
C3 C4 C95 C96 177.2(4) . . . . ?
C94 C95 C96 C97 -4.4(7) . . . . ?
C4 C95 C96 C97 169.2(4) . . . . ?
C95 C96 C97 C92 -1.7(7) . . . . ?
C93 C92 C97 C96 7.7(7) . . . . ?
C89 C92 C97 C96 -163.8(5) . . . . ?
C9' C1' C2' C3' -172.8(4) . . . . ?
C57' C1' C2' C3' -47.7(6) . . . . ?
C52' C1' C2' C3' 65.2(5) . . . . ?
C9' C1' C2' C7' 0.9(4) . . . . ?
C57' C1' C2' C7' 125.9(4) . . . . ?
C52' C1' C2' C7' -121.1(4) . . . . ?
C7' C2' C3' C4' 2.7(6) . . . . ?
C1' C2' C3' C4' 175.6(4) . . . . ?
C2' C3' C4' C5' 2.5(6) . . . . ?
C2' C3' C4' C95' -170.5(4) . . . . ?
C3' C4' C5' C6' -4.8(7) . . . . ?
C95' C4' C5' C6' 168.1(4) . . . . ?
C4' C5' C6' C7' 2.0(7) . . . . ?
C5' C6' C7' C2' 3.2(6) . . . . ?
C5' C6' C7' C8' -175.0(4) . . . . ?
C3' C2' C7' C6' -5.6(6) . . . . ?
C1' C2' C7' C6' -179.7(4) . . . . ?
C3' C2' C7' C8' 173.0(4) . . . . ?
C1' C2' C7' C8' -1.1(4) . . . . ?
C6' C7' C8' C13' 1.5(8) . . . . ?
C2' C7' C8' C13' -176.8(4) . . . . ?
C6' C7' C8' C9' 179.3(5) . . . . ?
C2' C7' C8' C9' 0.9(5) . . . . ?
C13' C8' C9' C10' -6.2(6) . . . . ?
C7' C8' C9' C10' 175.7(4) . . . . ?
C13' C8' C9' C1' 177.7(4) . . . . ?
C7' C8' C9' C1' -0.4(5) . . . . ?
C2' C1' C9' C10' -176.0(4) . . . . ?
C57' C1' C9' C10' 61.6(6) . . . . ?
C52' C1' C9' C10' -54.1(6) . . . . ?
C2' C1' C9' C8' -0.3(4) . . . . ?
C57' C1' C9' C8' -122.7(4) . . . . ?
C52' C1' C9' C8' 121.7(4) . . . . ?
C8' C9' C10' C11' 2.2(6) . . . . ?
C1' C9' C10' C11' 177.5(4) . . . . ?
C9' C10' C11' C12' 3.8(6) . . . . ?
C9' C10' C11' C14' -170.6(4) . . . . ?
C10' C11' C12' C13' -6.0(7) . . . . ?
C14' C11' C12' C13' 168.3(5) . . . . ?
C11' C12' C13' C8' 2.0(8) . . . . ?
C9' C8' C13' C12' 4.1(7) . . . . ?
C7' C8' C13' C12' -178.4(4) . . . . ?
C12' C11' C14' C15' 158.2(5) . . . . ?
C10' C11' C14' C15' -27.6(7) . . . . ?
C12' C11' C14' C19' -28.5(8) . . . . ?
C10' C11' C14' C19' 145.7(5) . . . . ?
C19' C14' C15' C16' -6.3(9) . . . . ?
C11' C14' C15' C16' 167.2(5) . . . . ?
C14' C15' C16' C17' 3.4(9) . . . . ?
C15' C16' C17' C18' 2.5(9) . . . . ?
C15' C16' C17' C20' -163.7(5) . . . . ?
C16' C17' C18' C19' -5.0(11) . . . . ?
C20' C17' C18' C19' 161.9(7) . . . . ?
C17' C18' C19' C14' 2.1(12) . . . . ?
C15' C14' C19' C18' 3.6(10) . . . . ?
C11' C14' C19' C18' -170.3(7) . . . . ?
C16' C17' C20' C25' -170.5(6) . . . . ?
C18' C17' C20' C25' 23.2(9) . . . . ?
C16' C17' C20' C21' 21.2(9) . . . . ?
C18' C17' C20' C21' -145.1(7) . . . . ?
C25' C20' C21' C22' -9.5(10) . . . . ?
C17' C20' C21' C22' 159.6(6) . . . . ?
C20' C21' C22' C23' -0.3(10) . . . . ?
C21' C22' C23' C24' 9.0(9) . . . . ?
C21' C22' C23' C26' -156.3(6) . . . . ?
C22' C23' C24' C25' -8.0(10) . . . . ?
C26' C23' C24' C25' 156.6(7) . . . . ?
C21' C20' C25' C24' 10.7(10) . . . . ?
C17' C20' C25' C24' -158.0(7) . . . . ?
C23' C24' C25' C20' -2.0(12) . . . . ?
C24' C23' C26' C31' -16.9(8) . . . . ?
C22' C23' C26' C31' 147.4(6) . . . . ?
C24' C23' C26' C27' 179.8(6) . . . . ?
C22' C23' C26' C27' -15.9(8) . . . . ?
C31' C26' C27' C28' -12.6(8) . . . . ?
C23' C26' C27' C28' 151.5(6) . . . . ?
C26' C27' C28' C29' -1.4(9) . . . . ?
C27' C28' C29' C30' 15.9(8) . . . . ?
C27' C28' C29' C32' -145.4(6) . . . . ?
C28' C29' C30' C31' -16.2(8) . . . . ?
C32' C29' C30' C31' 145.1(6) . . . . ?
C27' C26' C31' C30' 12.2(9) . . . . ?
C23' C26' C31' C30' -152.0(6) . . . . ?
C29' C30' C31' C26' 2.2(10) . . . . ?
C30' C29' C32' C37' 3.1(8) . . . . ?
C28' C29' C32' C37' 163.7(5) . . . . ?
C30' C29' C32' C33' -156.3(6) . . . . ?
C28' C29' C32' C33' 4.3(8) . . . . ?
C37' C32' C33' C34' -18.3(10) . . . . ?
C29' C32' C33' C34' 142.6(7) . . . . ?
C32' C33' C34' C35' 1.5(11) . . . . ?
C33' C34' C35' C36' 15.2(9) . . . . ?
C33' C34' C35' C38' -144.6(7) . . . . ?
C34' C35' C36' C37' -14.8(8) . . . . ?
C38' C35' C36' C37' 144.4(6) . . . . ?
C33' C32' C37' C36' 18.4(9) . . . . ?
C29' C32' C37' C36' -142.0(6) . . . . ?
C35' C36' C37' C32' -2.1(9) . . . . ?
C34' C35' C38' C39' 139.0(6) . . . . ?
C36' C35' C38' C39' -19.5(8) . . . . ?
C34' C35' C38' C43' -22.8(8) . . . . ?
C36' C35' C38' C43' 178.8(6) . . . . ?
C43' C38' C39' C40' 10.5(9) . . . . ?
C35' C38' C39' C40' -152.2(6) . . . . ?
C38' C39' C40' C41' 2.3(9) . . . . ?
C39' C40' C41' C42' -13.1(8) . . . . ?
C39' C40' C41' C44' 157.0(6) . . . . ?
C40' C41' C42' C43' 11.6(9) . . . . ?
C44' C41' C42' C43' -158.4(6) . . . . ?
C39' C38' C43' C42' -12.0(9) . . . . ?
C35' C38' C43' C42' 150.1(6) . . . . ?
C41' C42' C43' C38' 0.9(10) . . . . ?
C40' C41' C44' C45' -29.6(8) . . . . ?
C42' C41' C44' C45' 139.8(6) . . . . ?
C40' C41' C44' C49' 158.0(6) . . . . ?
C42' C41' C44' C49' -32.6(8) . . . . ?
C49' C44' C45' C46' 5.5(8) . . . . ?
C41' C44' C45' C46' -167.4(5) . . . . ?
C44' C45' C46' C47' -1.7(9) . . . . ?
C45' C46' C47' C48' -3.8(8) . . . . ?
C45' C46' C47' C50' 170.5(5) . . . . ?
C46' C47' C48' C49' 5.3(8) . . . . ?
C50' C47' C48' C49' -168.7(5) . . . . ?
C47' C48' C49' C44' -1.5(10) . . . . ?
C45' C44' C49' C48' -3.9(9) . . . . ?
C41' C44' C49' C48' 168.7(6) . . . . ?
C48' C47' C50' C51' -156.4(5) . . . . ?
C46' C47' C50' C51' 29.7(7) . . . . ?
C48' C47' C50' C55' 30.8(7) . . . . ?
C46' C47' C50' C55' -143.0(5) . . . . ?
C55' C50' C51' C52' 3.2(6) . . . . ?
C47' C50' C51' C52' -169.6(4) . . . . ?
C50' C51' C52' C53' -0.1(6) . . . . ?
C50' C51' C52' C1' 177.2(4) . . . . ?
C9' C1' C52' C51' -47.3(6) . . . . ?
C2' C1' C52' C51' 68.3(6) . . . . ?
C57' C1' C52' C51' -171.9(4) . . . . ?
C9' C1' C52' C53' 130.2(4) . . . . ?
C2' C1' C52' C53' -114.2(4) . . . . ?
C57' C1' C52' C53' 5.6(4) . . . . ?
C51' C52' C53' C54' -3.1(7) . . . . ?
C1' C52' C53' C54' 179.1(4) . . . . ?
C51' C52' C53' C56' 173.6(4) . . . . ?
C1' C52' C53' C56' -4.2(5) . . . . ?
C52' C53' C54' C55' 3.1(7) . . . . ?
C56' C53' C54' C55' -172.7(5) . . . . ?
C53' C54' C55' C50' 0.1(7) . . . . ?
C51' C50' C55' C54' -3.3(7) . . . . ?
C47' C50' C55' C54' 169.7(4) . . . . ?
C54' C53' C56' C61' -2.3(9) . . . . ?
C52' C53' C56' C61' -178.5(5) . . . . ?
C54' C53' C56' C57' 176.9(5) . . . . ?
C52' C53' C56' C57' 0.7(5) . . . . ?
C61' C56' C57' C58' -1.3(7) . . . . ?
C53' C56' C57' C58' 179.5(4) . . . . ?
C61' C56' C57' C1' -177.6(4) . . . . ?
C53' C56' C57' C1' 3.1(5) . . . . ?
C9' C1' C57' C58' 56.3(6) . . . . ?
C2' C1' C57' C58' -60.7(6) . . . . ?
C52' C1' C57' C58' 178.8(4) . . . . ?
C9' C1' C57' C56' -127.7(4) . . . . ?
C2' C1' C57' C56' 115.4(4) . . . . ?
C52' C1' C57' C56' -5.2(4) . . . . ?
C56' C57' C58' C59' 0.4(7) . . . . ?
C1' C57' C58' C59' 176.1(4) . . . . ?
C57' C58' C59' C60' 0.3(7) . . . . ?
C57' C58' C59' C62' -171.3(4) . . . . ?
C58' C59' C60' C61' -0.3(8) . . . . ?
C62' C59' C60' C61' 171.5(5) . . . . ?
C57' C56' C61' C60' 1.3(7) . . . . ?
C53' C56' C61' C60' -179.6(5) . . . . ?
C59' C60' C61' C56' -0.5(8) . . . . ?
C60' C59' C62' C63' -143.5(5) . . . . ?
C58' C59' C62' C63' 28.1(7) . . . . ?
C60' C59' C62' C67' 27.1(7) . . . . ?
C58' C59' C62' C67' -161.3(5) . . . . ?
C67' C62' C63' C64' -8.1(8) . . . . ?
C59' C62' C63' C64' 162.7(5) . . . . ?
C62' C63' C64' C65' -1.1(9) . . . . ?
C63' C64' C65' C66' 9.1(8) . . . . ?
C63' C64' C65' C68' -158.4(5) . . . . ?
C64' C65' C66' C67' -7.9(8) . . . . ?
C68' C65' C66' C67' 159.2(5) . . . . ?
C65' C66' C67' C62' -1.1(8) . . . . ?
C63' C62' C67' C66' 9.1(8) . . . . ?
C59' C62' C67' C66' -161.8(5) . . . . ?
C64' C65' C68' C73' 128.6(6) . . . . ?
C66' C65' C68' C73' -38.1(8) . . . . ?
C64' C65' C68' C69' -35.4(8) . . . . ?
C66' C65' C68' C69' 157.8(6) . . . . ?
C73' C68' C69' C70' -5.3(9) . . . . ?
C65' C68' C69' C70' 158.9(6) . . . . ?
C68' C69' C70' C71' -3.6(10) . . . . ?
C69' C70' C71' C72' 10.7(9) . . . . ?
C69' C70' C71' C74' -155.2(6) . . . . ?
C70' C71' C72' C73' -9.3(8) . . . . ?
C74' C71' C72' C73' 156.8(5) . . . . ?
C69' C68' C73' C72' 6.6(8) . . . . ?
C65' C68' C73' C72' -158.3(5) . . . . ?
C71' C72' C73' C68' 0.6(9) . . . . ?
C72' C71' C74' C79' 18.9(8) . . . . ?
C70' C71' C74' C79' -175.5(5) . . . . ?
C72' C71' C74' C75' -142.7(6) . . . . ?
C70' C71' C74' C75' 22.9(7) . . . . ?
C79' C74' C75' C76' -13.7(8) . . . . ?
C71' C74' C75' C76' 149.0(6) . . . . ?
C74' C75' C76' C77' -2.1(9) . . . . ?
C75' C76' C77' C78' 16.2(9) . . . . ?
C75' C76' C77' C80' -145.5(6) . . . . ?
C76' C77' C78' C79' -14.5(9) . . . . ?
C80' C77' C78' C79' 146.3(6) . . . . ?
C75' C74' C79' C78' 15.8(9) . . . . ?
C71' C74' C79' C78' -146.1(6) . . . . ?
C77' C78' C79' C74' -1.7(10) . . . . ?
C78' C77' C80' C85' -177.6(6) . . . . ?
C76' C77' C80' C85' -17.0(8) . . . . ?
C78' C77' C80' C81' -19.9(8) . . . . ?
C76' C77' C80' C81' 140.6(6) . . . . ?
C85' C80' C81' C82' 16.5(9) . . . . ?
C77' C80' C81' C82' -142.2(6) . . . . ?
C80' C81' C82' C83' 2.2(9) . . . . ?
C81' C82' C83' C84' -18.1(8) . . . . ?
C81' C82' C83' C86' 143.2(5) . . . . ?
C82' C83' C84' C85' 15.7(8) . . . . ?
C86' C83' C84' C85' -146.3(5) . . . . ?
C81' C80' C85' C84' -19.0(8) . . . . ?
C77' C80' C85' C84' 139.3(6) . . . . ?
C83' C84' C85' C80' 3.4(9) . . . . ?
C82' C83' C86' C91' 178.2(5) . . . . ?
C84' C83' C86' C91' -20.7(7) . . . . ?
C82' C83' C86' C87' -18.6(7) . . . . ?
C84' C83' C86' C87' 142.4(5) . . . . ?
C91' C86' C87' C88' 8.0(7) . . . . ?
C83' C86' C87' C88' -156.0(5) . . . . ?
C86' C87' C88' C89' 0.0(8) . . . . ?
C87' C88' C89' C90' -7.7(7) . . . . ?
C87' C88' C89' C92' 160.9(5) . . . . ?
C88' C89' C90' C91' 7.3(7) . . . . ?
C92' C89' C90' C91' -161.0(4) . . . . ?
C89' C90' C91' C86' 0.9(7) . . . . ?
C87' C86' C91' C90' -8.4(7) . . . . ?
C83' C86' C91' C90' 155.2(5) . . . . ?
C90' C89' C92' C93' -155.2(5) . . . . ?
C88' C89' C92' C93' 36.8(7) . . . . ?
C90' C89' C92' C97' 33.5(7) . . . . ?
C88' C89' C92' C97' -134.5(5) . . . . ?
C97' C92' C93' C94' 4.8(7) . . . . ?
C89' C92' C93' C94' -166.7(4) . . . . ?
C92' C93' C94' C95' 0.1(7) . . . . ?
C93' C94' C95' C96' -4.4(7) . . . . ?
C93' C94' C95' C4' 168.5(4) . . . . ?
C3' C4' C95' C94' -31.5(6) . . . . ?
C5' C4' C95' C94' 155.8(5) . . . . ?
C3' C4' C95' C96' 141.2(5) . . . . ?
C5' C4' C95' C96' -31.5(7) . . . . ?
C94' C95' C96' C97' 3.7(7) . . . . ?
C4' C95' C96' C97' -169.2(4) . . . . ?
C95' C96' C97' C92' 1.2(8) . . . . ?
C93' C92' C97' C96' -5.5(7) . . . . ?
C89' C92' C97' C96' 166.2(5) . . . . ?
Cl15 C5S Cl13 Cl13 178.5(8) . . . 2_677 ?
Cl14 C5S Cl13 Cl13 56.4(15) . . . 2_677 ?

loop_
_platon_squeeze_void_nr
_platon_squeeze_void_average_x
_platon_squeeze_void_average_y
_platon_squeeze_void_average_z
_platon_squeeze_void_volume
_platon_squeeze_void_count_electrons
_platon_squeeze_void_content
1 0.000 0.000 0.500 195 43 ' '
2 0.000 0.500 0.500 170 71 ' '
3 0.500 1.000 -0.500 1386 425 ' '
4 0.067 0.615 0.778 12 0 ' '
5 0.500 0.500 0.500 518 165 ' '
6 0.933 0.385 0.222 13 0 ' '
